data_4342510
loop_
_publ_author_name
'Guillet, Gary L.'
'Gordon, Jesse B.'
'Di Francesco, Gianna N.'
'Calkins, Matthew W.'
'\<Ci\<zm\'ar, Erik'
'Abboud, Khalil A.'
'Meisel, Mark W.'
'Garc\'ia-Serres, Ricardo'
'Murray, Leslie J.'

_publ_section_title
;
 A family of tri- and dimetallic pyridine dicarboxamide cryptates: unusual
 o,n,o-coordination and facile access to secondary coordination sphere
 hydrogen bonding interactions.
;
_journal_issue 6
_journal_name_full 'Inorganic chemistry'
_journal_page_first 2691
_journal_page_last 2704
_journal_paper_doi 10.1021/ic502873d
_journal_volume 54
_journal_year 2015
_chemical_formula_sum 'C121 H163 Cl K N9 Ni3 O23'
_chemical_formula_weight 2362.28
_chemical_name_systematic
; 
 ? 
;
_space_group_IT_number 148
_symmetry_space_group_name_Hall '-R 3'
_symmetry_space_group_name_H-M 'R -3 :H'
_atom_sites_solution_hydrogens geom
_atom_sites_solution_primary direct
_atom_sites_solution_secondary difmap
_audit_creation_method SHELXL-97
_cell_angle_alpha 90.00
_cell_angle_beta 90.00
_cell_angle_gamma 120.00
_cell_formula_units_Z 18
_cell_length_a 58.490(4)
_cell_length_b 58.490(4)
_cell_length_c 18.9701(12)
_cell_measurement_temperature 100(2)
_cell_volume 56204(6)
_computing_structure_refinement 'SHELXL-97 (Sheldrick, 2008)'
_computing_structure_solution 'SHELXS-97 (Sheldrick, 2008)'
_diffrn_ambient_temperature 100(2)
_diffrn_measured_fraction_theta_full 1.000
_diffrn_measured_fraction_theta_max 1.000
_diffrn_radiation_monochromator graphite
_diffrn_radiation_source 'fine-focus sealed tube'
_diffrn_radiation_type MoK\a
_diffrn_radiation_wavelength 0.71073
_diffrn_reflns_av_R_equivalents 0.0629
_diffrn_reflns_av_sigmaI/netI 0.0334
_diffrn_reflns_limit_h_max 75
_diffrn_reflns_limit_h_min -76
_diffrn_reflns_limit_k_max 76
_diffrn_reflns_limit_k_min -75
_diffrn_reflns_limit_l_max 24
_diffrn_reflns_limit_l_min -24
_diffrn_reflns_number 464823
_diffrn_reflns_theta_full 27.50
_diffrn_reflns_theta_max 27.50
_diffrn_reflns_theta_min 1.34
_exptl_absorpt_coefficient_mu 0.572
_exptl_absorpt_correction_T_max 0.9278
_exptl_absorpt_correction_T_min 0.8581
_exptl_crystal_density_diffrn 1.256
_exptl_crystal_density_method 'not measured'
_exptl_crystal_F_000 22608
_exptl_crystal_size_max 0.28
_exptl_crystal_size_mid 0.15
_exptl_crystal_size_min 0.13
_refine_diff_density_max 0.864
_refine_diff_density_min -0.605
_refine_diff_density_rms 0.077
_refine_ls_extinction_method none
_refine_ls_goodness_of_fit_ref 1.038
_refine_ls_hydrogen_treatment mixed
_refine_ls_matrix_type full
_refine_ls_number_parameters 1311
_refine_ls_number_reflns 28690
_refine_ls_number_restraints 1
_refine_ls_restrained_S_all 1.038
_refine_ls_R_factor_all 0.0806
_refine_ls_R_factor_gt 0.0610
_refine_ls_shift/su_max 0.004
_refine_ls_shift/su_mean 0.000
_refine_ls_structure_factor_coef Fsqd
_refine_ls_weighting_details 'calc w=1/[\s^2^(Fo^2^)+(0.0670P)^2^+264.0532P] where P=(Fo^2^+2Fc^2^)/3'
_refine_ls_weighting_scheme calc
_refine_ls_wR_factor_gt 0.1415
_refine_ls_wR_factor_ref 0.1507
_reflns_number_gt 22577
_reflns_number_total 28690
_reflns_threshold_expression >2sigma(I)
_cod_data_source_file ic502873d_si_008.cif
_cod_data_source_block jess15
_cod_depositor_comments 'Adding full bibliography for 4342504--4342510.cif.'
_cod_database_code 4342510

loop_
_symmetry_equiv_pos_as_xyz
'x, y, z'
'-y, x-y, z'
'-x+y, -x, z'
'x+2/3, y+1/3, z+1/3'
'-y+2/3, x-y+1/3, z+1/3'
'-x+y+2/3, -x+1/3, z+1/3'
'x+1/3, y+2/3, z+2/3'
'-y+1/3, x-y+2/3, z+2/3'
'-x+y+1/3, -x+2/3, z+2/3'
'-x, -y, -z'
'y, -x+y, -z'
'x-y, x, -z'
'-x+2/3, -y+1/3, -z+1/3'
'y+2/3, -x+y+1/3, -z+1/3'
'x-y+2/3, x+1/3, -z+1/3'
'-x+1/3, -y+2/3, -z+2/3'
'y+1/3, -x+y+2/3, -z+2/3'
'x-y+1/3, x+2/3, -z+2/3'

loop_
_atom_site_label
_atom_site_type_symbol
_atom_site_fract_x
_atom_site_fract_y
_atom_site_fract_z
_atom_site_U_iso_or_equiv
_atom_site_adp_type
_atom_site_occupancy
_atom_site_symmetry_multiplicity
_atom_site_calc_flag
_atom_site_refinement_flags
_atom_site_disorder_assembly
_atom_site_disorder_group
Ni1 Ni 0.847894(6) 0.210466(6) 0.118738(18) 0.01795(8) Uani 1 1 d . . .
Ni2 Ni 0.787146(7) 0.283596(7) 0.206699(18) 0.02169(8) Uani 1 1 d . . .
Ni3 Ni 0.902470(10) 0.350419(7) 0.05179(2) 0.02055(9) Uani 0.96 1 d P . .
Ni3' Ni 0.8908(3) 0.3475(2) 0.0630(7) 0.034(3) Uiso 0.04 1 d P . .
K1 K 0.755183(15) 0.23977(2) 0.53107(5) 0.03458(18) Uani 0.90 1 d PD . .
K1' K 0.75102(18) 0.22892(19) 0.5483(5) 0.037(2) Uiso 0.10 1 d P B .
Cl1 Cl 0.825707(13) 0.298433(13) 0.15818(3) 0.02360(14) Uani 1 1 d . . .
O1 O 0.89951(4) 0.20839(4) 0.25206(10) 0.0289(4) Uani 1 1 d . . .
O2 O 0.85337(4) 0.20530(4) -0.08887(11) 0.0329(5) Uani 1 1 d . . .
O3 O 0.75707(4) 0.22079(4) -0.09350(11) 0.0297(5) Uani 1 1 d . . .
O4 O 0.87441(4) 0.26266(4) 0.46310(10) 0.0226(4) Uani 1 1 d . . .
O5 O 0.77947(4) 0.27731(5) 0.41774(11) 0.0339(5) Uani 1 1 d . B .
O6 O 0.72240(5) 0.25769(6) 0.08551(14) 0.0538(7) Uani 1 1 d . B .
O7 O 0.79704(4) 0.30137(4) -0.16218(11) 0.0315(5) Uani 1 1 d . . .
O8 O 0.89394(4) 0.32935(4) 0.45211(10) 0.0269(4) Uani 1 1 d . B .
O9 O 0.92723(9) 0.39283(7) 0.22757(19) 0.0254(9) Uiso 0.670(10) 1 d P A 1
O9' O 0.93565(19) 0.39516(14) 0.2200(4) 0.0265(19) Uiso 0.330(10) 1 d P A 2
O10 O 0.88201(9) 0.37534(7) -0.12074(19) 0.0247(9) Uiso 0.670(10) 1 d P A 1
O10' O 0.88942(18) 0.37614(13) -0.1249(4) 0.0206(18) Uiso 0.330(10) 1 d P A 2
O11 O 0.83649(4) 0.25953(4) -0.20959(10) 0.0282(4) Uani 1 1 d . . .
O12 O 0.93597(4) 0.29626(4) 0.32722(11) 0.0300(5) Uani 1 1 d . . .
O13 O 0.82061(4) 0.21476(3) 0.15789(10) 0.0226(4) Uani 1 1 d . I .
O14 O 0.90031(4) 0.31689(4) 0.04773(11) 0.0312(5) Uani 1 1 d . . .
O15 O 0.80589(5) 0.25891(4) 0.57849(11) 0.0362(5) Uani 1 1 d . B .
O16 O 0.78947(4) 0.22646(4) 0.45779(11) 0.0334(5) Uani 1 1 d . B .
O17 O 0.73715(5) 0.20479(5) 0.41114(13) 0.0450(6) Uani 1 1 d . B .
O18 O 0.70253(7) 0.19610(7) 0.52106(18) 0.0424(8) Uiso 0.70 1 d P B 1
O19 O 0.71829(6) 0.22136(6) 0.65147(17) 0.0334(7) Uiso 0.70 1 d P B 1
O20 O 0.77125(6) 0.24429(6) 0.69004(17) 0.0291(7) Uiso 0.70 1 d P B 1
O21 O 0.74819(10) 0.28243(9) 0.5619(3) 0.0372(11) Uiso 0.50 1 d PD B 1
O18' O 0.7019(2) 0.2130(2) 0.4850(6) 0.072(3) Uiso 0.30 1 d P B 2
O19' O 0.7185(5) 0.2006(5) 0.6267(14) 0.187(9) Uiso 0.30 1 d P B 2
O20' O 0.7621(5) 0.2468(5) 0.6701(12) 0.147(7) Uiso 0.30 1 d P B 2
O21' O 0.74159(19) 0.27893(15) 0.5359(5) 0.099(3) Uiso 0.50 1 d PD B 2
N1 N 0.86472(4) 0.21297(4) 0.20664(12) 0.0203(4) Uani 1 1 d . . .
N2 N 0.87387(4) 0.20539(4) 0.08382(11) 0.0182(4) Uani 1 1 d . . .
N3 N 0.83778(4) 0.20746(4) 0.02247(12) 0.0202(4) Uani 1 1 d . . .
N4 N 0.79849(4) 0.28768(4) 0.30498(12) 0.0225(5) Uani 1 1 d . B .
N5 N 0.75431(5) 0.26907(5) 0.24747(13) 0.0273(5) Uani 1 1 d . . .
N6 N 0.76660(5) 0.27679(5) 0.12070(13) 0.0279(5) Uani 1 1 d . B .
N7 N 0.91536(5) 0.35909(4) 0.14490(12) 0.0243(5) Uani 1 1 d . . .
N8 N 0.90599(10) 0.38359(8) 0.0511(2) 0.0151(11) Uiso 0.670(10) 1 d P . 1
N8' N 0.9114(2) 0.3836(2) 0.0503(5) 0.024(3) Uiso 0.330(10) 1 d P . 2
N9 N 0.88971(5) 0.34911(4) -0.03969(12) 0.0260(5) Uani 1 1 d . . .
C1 C 0.88539(5) 0.20845(5) 0.20386(14) 0.0209(5) Uani 1 1 d . . .
C2 C 0.89095(5) 0.20460(5) 0.12891(14) 0.0192(5) Uani 1 1 d . . .
C3 C 0.91167(5) 0.20170(5) 0.10433(15) 0.0230(5) Uani 1 1 d . . .
H3A H 0.9238 0.2008 0.1360 0.028 Uiso 1 1 calc R . .
C4 C 0.91422(5) 0.20010(6) 0.03199(15) 0.0262(6) Uani 1 1 d . . .
H4A H 0.9284 0.1984 0.0138 0.031 Uiso 1 1 calc R . .
C5 C 0.89623(6) 0.20097(6) -0.01412(15) 0.0260(6) Uani 1 1 d . . .
H5A H 0.8979 0.1998 -0.0636 0.031 Uiso 1 1 calc R . .
C6 C 0.87569(5) 0.20366(5) 0.01433(14) 0.0218(5) Uani 1 1 d . . .
C7 C 0.85424(6) 0.20546(5) -0.02415(15) 0.0238(6) Uani 1 1 d . . .
C8 C 0.81679(5) 0.21035(5) -0.00718(14) 0.0211(5) Uani 1 1 d . . .
C9 C 0.82218(5) 0.23483(5) -0.03328(14) 0.0224(5) Uani 1 1 d . . .
H9A H 0.8397 0.2493 -0.0312 0.027 Uiso 1 1 calc R . .
C10 C 0.80244(6) 0.23850(5) -0.06231(14) 0.0232(6) Uani 1 1 d . . .
C11 C 0.77653(5) 0.21671(5) -0.06406(15) 0.0238(6) Uani 1 1 d . . .
C12 C 0.77078(5) 0.19168(5) -0.04123(14) 0.0225(5) Uani 1 1 d . . .
C13 C 0.79136(5) 0.18904(5) -0.01156(14) 0.0214(5) Uani 1 1 d . . .
H13A H 0.7878 0.1723 0.0058 0.026 Uiso 1 1 calc R . .
C14 C 0.80840(6) 0.26492(5) -0.09519(15) 0.0238(6) Uani 1 1 d . A .
H14A H 0.8001 0.2605 -0.1430 0.029 Uiso 1 1 calc R . .
C15 C 0.73732(6) 0.21890(6) -0.04437(18) 0.0335(7) Uani 1 1 d . . .
H15A H 0.7457 0.2275 0.0008 0.040 Uiso 1 1 calc R . .
H15B H 0.7243 0.2001 -0.0349 0.040 Uiso 1 1 calc R . .
C16 C 0.72377(7) 0.23249(7) -0.0765(2) 0.0439(9) Uani 1 1 d . . .
H16A H 0.7102 0.2314 -0.0441 0.066 Uiso 1 1 calc R . .
H16B H 0.7155 0.2239 -0.1211 0.066 Uiso 1 1 calc R . .
H16C H 0.7368 0.2511 -0.0853 0.066 Uiso 1 1 calc R . .
C17 C 0.74348(5) 0.16749(5) -0.04874(15) 0.0250(6) Uani 1 1 d . . .
H17A H 0.7323 0.1727 -0.0769 0.030 Uiso 1 1 calc R . .
C18 C 0.73027(6) 0.15760(6) 0.02330(18) 0.0347(7) Uani 1 1 d . . .
H18A H 0.7295 0.1719 0.0480 0.052 Uiso 1 1 calc R . .
H18B H 0.7405 0.1518 0.0513 0.052 Uiso 1 1 calc R . .
H18C H 0.7123 0.1428 0.0166 0.052 Uiso 1 1 calc R . .
C19 C 0.74448(6) 0.14510(6) -0.08787(18) 0.0317(7) Uani 1 1 d . . .
H19A H 0.7528 0.1514 -0.1340 0.048 Uiso 1 1 calc R . .
H19B H 0.7265 0.1303 -0.0944 0.048 Uiso 1 1 calc R . .
H19C H 0.7548 0.1392 -0.0603 0.048 Uiso 1 1 calc R . .
C20 C 0.86244(5) 0.22400(5) 0.27183(14) 0.0197(5) Uani 1 1 d . . .
C21 C 0.87094(5) 0.25094(5) 0.27346(14) 0.0201(5) Uani 1 1 d . . .
H21A H 0.8741 0.2604 0.2305 0.024 Uiso 1 1 calc R . .
C22 C 0.87485(5) 0.26406(5) 0.33713(14) 0.0187(5) Uani 1 1 d . . .
C23 C 0.86925(5) 0.24930(5) 0.39912(14) 0.0202(5) Uani 1 1 d . . .
C24 C 0.85832(5) 0.22187(5) 0.39908(14) 0.0210(5) Uani 1 1 d . . .
C25 C 0.85533(5) 0.20958(5) 0.33391(14) 0.0208(5) Uani 1 1 d . . .
H25A H 0.8483 0.1910 0.3321 0.025 Uiso 1 1 calc R . .
C26 C 0.88686(5) 0.29396(5) 0.34288(14) 0.0195(5) Uani 1 1 d . A .
H26A H 0.8980 0.2990 0.3863 0.023 Uiso 1 1 calc R . .
C27 C 0.89964(6) 0.26877(6) 0.49247(15) 0.0283(6) Uani 1 1 d . . .
H27A H 0.9141 0.2803 0.4599 0.034 Uiso 1 1 calc R . .
H27B H 0.9003 0.2524 0.5003 0.034 Uiso 1 1 calc R . .
C28 C 0.90253(8) 0.28273(8) 0.56134(18) 0.0463(9) Uani 1 1 d . . .
H28A H 0.9195 0.2873 0.5829 0.069 Uiso 1 1 calc R . .
H28B H 0.8882 0.2711 0.5931 0.069 Uiso 1 1 calc R . .
H28C H 0.9018 0.2989 0.5528 0.069 Uiso 1 1 calc R . .
C29 C 0.85053(6) 0.20639(5) 0.46759(15) 0.0258(6) Uani 1 1 d . . .
H29A H 0.8552 0.2193 0.5071 0.031 Uiso 1 1 calc R . .
C30 C 0.86562(7) 0.19153(6) 0.47911(17) 0.0323(7) Uani 1 1 d . . .
H30A H 0.8846 0.2040 0.4773 0.048 Uiso 1 1 calc R . .
H30B H 0.8609 0.1782 0.4421 0.048 Uiso 1 1 calc R . .
H30C H 0.8610 0.1829 0.5253 0.048 Uiso 1 1 calc R . .
C31 C 0.82061(6) 0.18743(6) 0.47045(19) 0.0375(8) Uani 1 1 d . . .
H31A H 0.8114 0.1973 0.4629 0.056 Uiso 1 1 calc R . .
H31B H 0.8158 0.1788 0.5167 0.056 Uiso 1 1 calc R . .
H31C H 0.8155 0.1740 0.4336 0.056 Uiso 1 1 calc R . .
C32 C 0.77859(6) 0.27836(6) 0.35246(16) 0.0271(6) Uani 1 1 d . . .
C33 C 0.75239(6) 0.26747(6) 0.31723(16) 0.0293(6) Uani 1 1 d . B .
C34 C 0.72808(7) 0.25687(8) 0.3501(2) 0.0426(8) Uani 1 1 d . . .
H34A H 0.7267 0.2561 0.4000 0.051 Uiso 1 1 calc R B .
C35 C 0.70561(7) 0.24737(9) 0.3079(2) 0.0522(10) Uani 1 1 d . B .
H35A H 0.6886 0.2398 0.3289 0.063 Uiso 1 1 calc R . .
C36 C 0.70814(7) 0.24908(8) 0.2354(2) 0.0488(9) Uani 1 1 d . . .
H36A H 0.6930 0.2427 0.2061 0.059 Uiso 1 1 calc R B .
C37 C 0.73306(6) 0.26018(7) 0.20641(18) 0.0357(7) Uani 1 1 d . B .
C38 C 0.74005(6) 0.26474(7) 0.13009(18) 0.0369(7) Uani 1 1 d . . .
C39 C 0.77490(6) 0.28348(6) 0.04892(16) 0.0282(6) Uani 1 1 d . . .
C40 C 0.78865(5) 0.27308(5) 0.01486(15) 0.0243(6) Uani 1 1 d . B .
H40A H 0.7936 0.2623 0.0406 0.029 Uiso 1 1 calc R . .
C41 C 0.79536(6) 0.27809(5) -0.05629(15) 0.0249(6) Uani 1 1 d . . .
C42 C 0.78891(6) 0.29499(6) -0.09237(15) 0.0279(6) Uani 1 1 d . B .
C43 C 0.77404(7) 0.30492(6) -0.06044(16) 0.0324(7) Uani 1 1 d . . .
C44 C 0.76740(6) 0.29890(6) 0.01064(17) 0.0320(7) Uani 1 1 d . B .
H44A H 0.7575 0.3056 0.0334 0.038 Uiso 1 1 calc R . .
C45 C 0.81983(8) 0.32782(6) -0.16908(18) 0.0423(8) Uani 1 1 d . . .
H45A H 0.8329 0.3307 -0.1318 0.051 Uiso 1 1 calc R . .
H45B H 0.8142 0.3411 -0.1629 0.051 Uiso 1 1 calc R . .
C46 C 0.83210(9) 0.33110(7) -0.2388(2) 0.0494(9) Uani 1 1 d . . .
H46A H 0.8473 0.3490 -0.2429 0.074 Uiso 1 1 calc R . .
H46B H 0.8192 0.3284 -0.2756 0.074 Uiso 1 1 calc R . .
H46C H 0.8379 0.3181 -0.2445 0.074 Uiso 1 1 calc R . .
C47 C 0.76314(8) 0.31949(7) -0.10331(19) 0.0418(8) Uani 1 1 d . B .
H47X H 0.7772 0.3290 -0.1395 0.050 Uiso 0.70 1 calc PR C 1
H47Y H 0.7740 0.3294 -0.1451 0.050 Uiso 0.30 1 d PR C 2
C48 C 0.76261(14) 0.34144(13) -0.0657(3) 0.0456(16) Uiso 0.70 1 d P B 1
H48A H 0.7807 0.3553 -0.0553 0.068 Uiso 0.70 1 calc PR B 1
H48B H 0.7528 0.3348 -0.0216 0.068 Uiso 0.70 1 calc PR B 1
H48C H 0.7540 0.3486 -0.0954 0.068 Uiso 0.70 1 calc PR B 1
C48' C 0.7543(2) 0.3355(2) -0.0549(5) 0.020(2) Uiso 0.30 1 d P B 2
H48D H 0.7699 0.3511 -0.0362 0.031 Uiso 0.30 1 calc PR B 2
H48E H 0.7436 0.3243 -0.0157 0.031 Uiso 0.30 1 calc PR B 2
H48F H 0.7438 0.3411 -0.0825 0.031 Uiso 0.30 1 calc PR B 2
C49 C 0.74025(12) 0.30080(12) -0.1467(3) 0.0503(14) Uiso 0.70 1 d P B 1
H49A H 0.7463 0.2997 -0.1940 0.075 Uiso 0.70 1 calc PR B 1
H49B H 0.7276 0.3071 -0.1501 0.075 Uiso 0.70 1 calc PR B 1
H49C H 0.7317 0.2833 -0.1247 0.075 Uiso 0.70 1 calc PR B 1
C49' C 0.7315(2) 0.2977(2) -0.1210(6) 0.028(2) Uiso 0.30 1 d P B 2
H49D H 0.7306 0.2840 -0.1529 0.042 Uiso 0.30 1 calc PR B 2
H49E H 0.7232 0.3067 -0.1435 0.042 Uiso 0.30 1 calc PR B 2
H49F H 0.7222 0.2894 -0.0771 0.042 Uiso 0.30 1 calc PR B 2
C50 C 0.82437(5) 0.29993(5) 0.33603(14) 0.0215(5) Uani 1 1 d . . .
C51 C 0.84233(5) 0.29175(5) 0.32141(13) 0.0190(5) Uani 1 1 d . B .
H51A H 0.8383 0.2788 0.2861 0.023 Uiso 1 1 calc R . .
C52 C 0.86630(5) 0.30219(5) 0.35761(13) 0.0190(5) Uani 1 1 d . . .
C53 C 0.87161(5) 0.32086(5) 0.41041(14) 0.0228(5) Uani 1 1 d . B .
C54 C 0.85409(6) 0.32988(5) 0.42580(14) 0.0248(6) Uani 1 1 d . . .
C55 C 0.83094(6) 0.31976(5) 0.38661(14) 0.0237(6) Uani 1 1 d . B .
H55A H 0.8193 0.3264 0.3943 0.028 Uiso 1 1 calc R . .
C56 C 0.91726(6) 0.35186(6) 0.42501(18) 0.0346(7) Uani 1 1 d . . .
H56X H 0.9151 0.3676 0.4224 0.041 Uiso 0.50 1 calc PR D 1
H56Y H 0.9219 0.3482 0.3777 0.041 Uiso 0.50 1 calc PR D 1
H56Z H 0.9164 0.3680 0.4351 0.041 Uiso 0.50 1 d PR D 2
H56W H 0.9178 0.3502 0.3732 0.041 Uiso 0.50 1 d PR D 2
C57 C 0.93909(15) 0.35584(15) 0.4822(4) 0.0381(17) Uiso 0.50 1 d P E 1
H57A H 0.9331 0.3574 0.5293 0.057 Uiso 0.50 1 calc PR E 1
H57B H 0.9557 0.3720 0.4714 0.057 Uiso 0.50 1 calc PR E 1
H57C H 0.9418 0.3406 0.4810 0.057 Uiso 0.50 1 calc PR E 1
C57' C 0.94146(14) 0.35471(14) 0.4552(4) 0.0336(16) Uiso 0.50 1 d P E 2
H57D H 0.9525 0.3539 0.4176 0.050 Uiso 0.50 1 calc PR E 2
H57E H 0.9370 0.3404 0.4890 0.050 Uiso 0.50 1 calc PR E 2
H57F H 0.9511 0.3717 0.4795 0.050 Uiso 0.50 1 calc PR E 2
C58 C 0.85926(6) 0.34835(6) 0.48814(16) 0.0305(6) Uani 1 1 d . B .
H58X H 0.8787 0.3609 0.4905 0.037 Uiso 0.70 1 calc PR F 1
H58Y H 0.8775 0.3546 0.5060 0.037 Uiso 0.30 1 d PR F 2
C59 C 0.84565(10) 0.36464(9) 0.4831(2) 0.0314(9) Uiso 0.70 1 d P B 1
H59A H 0.8286 0.3554 0.5073 0.047 Uiso 0.70 1 calc PR B 1
H59B H 0.8429 0.3672 0.4334 0.047 Uiso 0.70 1 calc PR B 1
H59C H 0.8567 0.3819 0.5054 0.047 Uiso 0.70 1 calc PR B 1
C59' C 0.8574(3) 0.3728(3) 0.4630(9) 0.063(4) Uiso 0.30 1 d P B 2
H59D H 0.8697 0.3814 0.4238 0.094 Uiso 0.30 1 calc PR B 2
H59E H 0.8621 0.3853 0.5021 0.094 Uiso 0.30 1 calc PR B 2
H59F H 0.8394 0.3670 0.4474 0.094 Uiso 0.30 1 calc PR B 2
C60 C 0.85121(9) 0.33158(9) 0.5558(2) 0.0301(9) Uiso 0.70 1 d P B 1
H60A H 0.8557 0.3176 0.5512 0.045 Uiso 0.70 1 calc PR B 1
H60B H 0.8321 0.3237 0.5632 0.045 Uiso 0.70 1 calc PR B 1
H60C H 0.8607 0.3428 0.5962 0.045 Uiso 0.70 1 calc PR B 1
C60' C 0.8407(4) 0.3353(4) 0.5455(11) 0.087(6) Uiso 0.30 1 d P B 2
H60D H 0.8417 0.3199 0.5611 0.130 Uiso 0.30 1 calc PR B 2
H60E H 0.8227 0.3296 0.5291 0.130 Uiso 0.30 1 calc PR B 2
H60F H 0.8451 0.3476 0.5850 0.130 Uiso 0.30 1 calc PR B 2
C61 C 0.92123(6) 0.38322(6) 0.16701(15) 0.0296(6) Uani 1 1 d . . .
C62 C 0.91479(11) 0.39782(9) 0.1102(2) 0.0171(11) Uiso 0.670(10) 1 d P . 1
C62' C 0.9214(3) 0.3983(2) 0.1065(6) 0.031(3) Uiso 0.330(10) 1 d P . 2
C63 C 0.91835(11) 0.42308(8) 0.1121(2) 0.0213(10) Uiso 0.670(10) 1 d P . 1
H63A H 0.9243 0.4335 0.1537 0.026 Uiso 0.670(10) 1 calc PR A 1
C63' C 0.9281(3) 0.4248(2) 0.1032(6) 0.035(3) Uiso 0.330(10) 1 d P . 2
H63B H 0.9352 0.4358 0.1436 0.042 Uiso 0.330(10) 1 calc PR A 2
C64 C 0.91302(10) 0.43271(8) 0.0517(2) 0.0224(11) Uiso 0.670(10) 1 d P . 1
H64A H 0.9153 0.4500 0.0520 0.027 Uiso 0.670(10) 1 calc PR A 1
C64' C 0.9244(3) 0.4351(2) 0.0423(6) 0.043(3) Uiso 0.330(10) 1 d P . 2
H64B H 0.9284 0.4530 0.0407 0.051 Uiso 0.330(10) 1 calc PR A 2
C65 C 0.90437(10) 0.41769(8) -0.0095(2) 0.0189(10) Uiso 0.670(10) 1 d P . 1
H65A H 0.9010 0.4245 -0.0512 0.023 Uiso 0.670(10) 1 calc PR A 1
C65' C 0.9146(3) 0.4192(2) -0.0174(6) 0.040(3) Uiso 0.330(10) 1 d P . 2
H65B H 0.9132 0.4262 -0.0613 0.048 Uiso 0.330(10) 1 calc PR A 2
C66 C 0.90091(11) 0.39256(10) -0.0079(3) 0.0179(12) Uiso 0.670(10) 1 d P . 1
C66' C 0.9070(3) 0.3925(2) -0.0103(6) 0.030(3) Uiso 0.330(10) 1 d P . 2
C67 C 0.89127(6) 0.37155(5) -0.06501(15) 0.0278(6) Uani 1 1 d . . .
C68 C 0.87700(6) 0.32608(5) -0.08276(15) 0.0265(6) Uani 1 1 d . . .
C69 C 0.85163(6) 0.30637(5) -0.06511(15) 0.0247(6) Uani 1 1 d . A .
H69A H 0.8436 0.3080 -0.0234 0.030 Uiso 1 1 calc R . .
C70 C 0.83783(6) 0.28419(5) -0.10798(15) 0.0242(6) Uani 1 1 d . . .
C71 C 0.85069(6) 0.28162(5) -0.16713(15) 0.0257(6) Uani 1 1 d . A .
C72 C 0.87615(6) 0.30135(6) -0.18621(15) 0.0284(6) Uani 1 1 d . . .
C73 C 0.88882(6) 0.32355(5) -0.14246(15) 0.0284(6) Uani 1 1 d . A .
H73A H 0.9061 0.3372 -0.1544 0.034 Uiso 1 1 calc R . .
C74 C 0.84407(7) 0.23959(6) -0.20299(17) 0.0330(7) Uani 1 1 d . . .
H74A H 0.8501 0.2394 -0.1543 0.040 Uiso 1 1 calc R . .
H74B H 0.8587 0.2434 -0.2359 0.040 Uiso 1 1 calc R . .
C75 C 0.82020(9) 0.21308(7) -0.2203(2) 0.0545(11) Uani 1 1 d . . .
H75A H 0.8248 0.1992 -0.2158 0.082 Uiso 1 1 calc R . .
H75B H 0.8145 0.2134 -0.2687 0.082 Uiso 1 1 calc R . .
H75C H 0.8058 0.2095 -0.1876 0.082 Uiso 1 1 calc R . .
C76 C 0.88986(7) 0.30038(6) -0.25309(17) 0.0357(7) Uani 1 1 d . A .
H76X H 0.8769 0.2850 -0.2817 0.043 Uiso 0.60 1 calc PR G 1
H76Y H 0.8783 0.2831 -0.2771 0.043 Uiso 0.40 1 d PR G 2
C77 C 0.89951(12) 0.32410(11) -0.2961(3) 0.0275(12) Uiso 0.60 1 d P A 1
H77A H 0.9188 0.3333 -0.2979 0.041 Uiso 0.60 1 calc PR A 1
H77B H 0.8938 0.3358 -0.2755 0.041 Uiso 0.60 1 calc PR A 1
H77C H 0.8924 0.3192 -0.3440 0.041 Uiso 0.60 1 calc PR A 1
C77' C 0.89206(19) 0.32497(17) -0.3054(5) 0.032(2) Uiso 0.40 1 d P A 2
H77D H 0.8746 0.3233 -0.3101 0.048 Uiso 0.40 1 calc PR A 2
H77E H 0.8986 0.3237 -0.3520 0.048 Uiso 0.40 1 calc PR A 2
H77F H 0.9043 0.3421 -0.2842 0.048 Uiso 0.40 1 calc PR A 2
C78 C 0.91313(14) 0.29566(15) -0.2323(4) 0.0364(15) Uiso 0.60 1 d P A 1
H78A H 0.9064 0.2801 -0.2018 0.055 Uiso 0.60 1 calc PR A 1
H78B H 0.9267 0.3112 -0.2071 0.055 Uiso 0.60 1 calc PR A 1
H78C H 0.9208 0.2928 -0.2750 0.055 Uiso 0.60 1 calc PR A 1
C78' C 0.9167(2) 0.3036(3) -0.2442(7) 0.054(3) Uiso 0.40 1 d P A 2
H78D H 0.9155 0.2895 -0.2141 0.081 Uiso 0.40 1 calc PR A 2
H78E H 0.9284 0.3208 -0.2224 0.081 Uiso 0.40 1 calc PR A 2
H78F H 0.9237 0.3028 -0.2905 0.081 Uiso 0.40 1 calc PR A 2
C79 C 0.92035(6) 0.34275(5) 0.19110(14) 0.0238(6) Uani 1 1 d . . .
C80 C 0.90122(5) 0.32592(5) 0.23872(14) 0.0214(5) Uani 1 1 d . A .
H80A H 0.8847 0.3254 0.2408 0.026 Uiso 1 1 calc R . .
C81 C 0.90595(5) 0.30981(5) 0.28353(14) 0.0211(5) Uani 1 1 d . . .
C82 C 0.93043(5) 0.31076(5) 0.27917(15) 0.0250(6) Uani 1 1 d . A .
C83 C 0.95003(6) 0.32800(6) 0.23211(17) 0.0309(6) Uani 1 1 d . . .
C84 C 0.94441(6) 0.34362(6) 0.18849(16) 0.0300(6) Uani 1 1 d . A .
H84A H 0.9574 0.3552 0.1560 0.036 Uiso 1 1 calc R . .
C85 C 0.93598(7) 0.27332(6) 0.2990(2) 0.0400(8) Uani 1 1 d . . .
H85A H 0.9451 0.2777 0.2529 0.048 Uiso 1 1 calc R . .
H85B H 0.9176 0.2589 0.2918 0.048 Uiso 1 1 calc R . .
C86 C 0.94967(11) 0.26460(11) 0.3490(3) 0.0722(14) Uani 1 1 d . . .
H86A H 0.9497 0.2490 0.3299 0.108 Uiso 1 1 calc R . .
H86B H 0.9405 0.2601 0.3944 0.108 Uiso 1 1 calc R . .
H86C H 0.9679 0.2789 0.3556 0.108 Uiso 1 1 calc R . .
C87 C 0.97775(6) 0.33141(8) 0.2321(2) 0.0481(9) Uani 1 1 d . A .
H87A H 0.9777 0.3180 0.2648 0.058 Uiso 1 1 calc R . .
C88 C 0.99778(8) 0.35908(10) 0.2604(3) 0.0826(16) Uani 1 1 d . . .
H88A H 0.9922 0.3615 0.3072 0.124 Uiso 1 1 calc R A .
H88B H 0.9986 0.3726 0.2283 0.124 Uiso 1 1 calc R . .
H88C H 1.0153 0.3607 0.2638 0.124 Uiso 1 1 calc R . .
C89 C 0.98572(9) 0.32692(12) 0.1595(3) 0.0747(15) Uani 1 1 d . . .
H89A H 0.9727 0.3093 0.1426 0.112 Uiso 1 1 calc R A .
H89B H 1.0031 0.3283 0.1623 0.112 Uiso 1 1 calc R . .
H89C H 0.9866 0.3403 0.1268 0.112 Uiso 1 1 calc R . .
C91 C 0.79643(6) 0.19113(6) 0.17821(16) 0.0278(6) Uani 1 1 d . . .
H91X H 0.7993 0.1831 0.2206 0.033 Uiso 0.60 1 calc PR H 1
H91Y H 0.7900 0.1780 0.1395 0.033 Uiso 0.60 1 calc PR H 1
H91Z H 0.7973 0.1863 0.2277 0.033 Uiso 0.40 1 d PR H 2
H91W H 0.7929 0.1761 0.1473 0.033 Uiso 0.40 1 d PR H 2
C92 C 0.77726(11) 0.19985(11) 0.1931(4) 0.0308(13) Uiso 0.60 1 d P I 1
H92A H 0.7782 0.2051 0.2430 0.037 Uiso 0.60 1 calc PR I 1
H92B H 0.7590 0.1858 0.1821 0.037 Uiso 0.60 1 calc PR I 1
C92' C 0.77429(17) 0.19918(17) 0.1687(5) 0.030(2) Uiso 0.40 1 d P I 2
H92C H 0.7676 0.1963 0.1197 0.037 Uiso 0.40 1 calc PR I 2
H92D H 0.7593 0.1892 0.2014 0.037 Uiso 0.40 1 calc PR I 2
C93 C 0.78609(10) 0.22342(10) 0.1439(3) 0.0278(10) Uiso 0.60 1 d P I 1
H93A H 0.7793 0.2351 0.1597 0.033 Uiso 0.60 1 calc PR I 1
H93B H 0.7803 0.2177 0.0948 0.033 Uiso 0.60 1 calc PR I 1
C93' C 0.78959(14) 0.22854(14) 0.1872(4) 0.0246(14) Uiso 0.40 1 d P I 2
H93C H 0.7917 0.2313 0.2388 0.030 Uiso 0.40 1 calc PR I 2
H93D H 0.7809 0.2380 0.1677 0.030 Uiso 0.40 1 calc PR I 2
C94 C 0.81624(6) 0.23712(5) 0.15079(16) 0.0248(6) Uani 1 1 d . . .
H94X H 0.8251 0.2477 0.1084 0.030 Uiso 0.60 1 calc PR I 1
H94Y H 0.8225 0.2487 0.1929 0.030 Uiso 0.60 1 calc PR I 1
H94Z H 0.8155 0.2412 0.1005 0.030 Uiso 0.40 1 d PR I 2
H94W H 0.8306 0.2530 0.1740 0.030 Uiso 0.40 1 d PR I 2
C101 C 0.91973(7) 0.31264(6) 0.01096(18) 0.0363(7) Uani 1 1 d . . .
H10X H 0.9375 0.3235 0.0319 0.044 Uiso 0.70 1 calc PR A 1
H10Y H 0.9205 0.3171 -0.0396 0.044 Uiso 0.70 1 calc PR A 1
H10Z H 0.9357 0.3183 0.0400 0.044 Uiso 0.30 1 d PR A 2
H10W H 0.9248 0.3221 -0.0347 0.044 Uiso 0.30 1 d PR A 2
C102 C 0.91001(13) 0.28342(12) 0.0206(3) 0.0444(15) Uiso 0.70 1 d P A 1
H10A H 0.8989 0.2731 -0.0197 0.053 Uiso 0.70 1 calc PR A 1
H10B H 0.9250 0.2802 0.0255 0.053 Uiso 0.70 1 calc PR A 1
C103 C 0.89396(11) 0.27639(11) 0.0879(3) 0.0345(12) Uiso 0.70 1 d P A 1
H10C H 0.9054 0.2815 0.1301 0.041 Uiso 0.70 1 calc PR A 1
H10D H 0.8809 0.2573 0.0901 0.041 Uiso 0.70 1 calc PR A 1
C104 C 0.88034(6) 0.29281(5) 0.08111(16) 0.0287(6) Uani 1 1 d . . .
H10U H 0.8643 0.2837 0.0515 0.034 Uiso 0.70 1 calc PR A 1
H10V H 0.8754 0.2965 0.1279 0.034 Uiso 0.70 1 calc PR A 1
H10S H 0.8796 0.2952 0.1326 0.034 Uiso 0.30 1 d PR A 2
H10T H 0.8627 0.2867 0.0603 0.034 Uiso 0.30 1 d PR A 2
C112 C 0.9043(2) 0.2823(2) 0.0002(7) 0.030(3) Uiso 0.30 1 d P A 2
H11A H 0.8925 0.2771 -0.0413 0.036 Uiso 0.30 1 calc PR A 2
H11B H 0.9163 0.2750 -0.0041 0.036 Uiso 0.30 1 calc PR A 2
C113 C 0.8898(2) 0.2748(2) 0.0653(6) 0.026(2) Uiso 0.30 1 d P A 2
H11C H 0.9014 0.2752 0.1039 0.031 Uiso 0.30 1 calc PR A 2
H11D H 0.8747 0.2566 0.0614 0.031 Uiso 0.30 1 calc PR A 2
C121 C 0.82360(6) 0.25441(7) 0.53680(18) 0.0359(7) Uani 1 1 d . . .
H12A H 0.8241 0.2387 0.5546 0.043 Uiso 1 1 calc R B .
H12B H 0.8417 0.2698 0.5398 0.043 Uiso 1 1 calc R . .
C122 C 0.81446(6) 0.25008(6) 0.46274(17) 0.0323(7) Uani 1 1 d . B .
H12C H 0.8129 0.2653 0.4461 0.039 Uiso 1 1 calc R . .
H12D H 0.8275 0.2486 0.4325 0.039 Uiso 1 1 calc R . .
C123 C 0.78210(7) 0.21968(7) 0.38576(17) 0.0400(8) Uani 1 1 d . . .
H12E H 0.7941 0.2145 0.3632 0.048 Uiso 1 1 calc R B .
H12F H 0.7836 0.2351 0.3602 0.048 Uiso 1 1 calc R . .
C124 C 0.75434(7) 0.19731(8) 0.3817(2) 0.0476(9) Uani 1 1 d . B .
H12G H 0.7495 0.1921 0.3318 0.057 Uiso 1 1 calc R . .
H12H H 0.7528 0.1819 0.4075 0.057 Uiso 1 1 calc R . .
C125 C 0.71021(8) 0.18439(8) 0.4117(2) 0.0538(10) Uani 1 1 d . . .
H12I H 0.7086 0.1687 0.4360 0.065 Uiso 1 1 calc R B .
H12J H 0.7040 0.1793 0.3626 0.065 Uiso 1 1 calc R . .
C126 C 0.69393(8) 0.19309(9) 0.4472(2) 0.0594(11) Uani 1 1 d . B .
H12X H 0.6750 0.1798 0.4427 0.071 Uiso 0.70 1 calc PR J 1
H12Y H 0.6970 0.2101 0.4277 0.071 Uiso 0.70 1 calc PR J 1
H12Z H 0.6831 0.1949 0.4099 0.071 Uiso 0.30 1 d PR J 2
H12W H 0.6815 0.1780 0.4769 0.071 Uiso 0.30 1 d PR J 2
C127 C 0.68548(10) 0.20021(10) 0.5660(3) 0.0334(10) Uiso 0.70 1 d P B 1
H12K H 0.6669 0.1864 0.5582 0.040 Uiso 0.70 1 calc PR B 1
H12L H 0.6872 0.2177 0.5568 0.040 Uiso 0.70 1 calc PR B 1
C128 C 0.69390(10) 0.19885(10) 0.6419(3) 0.0373(11) Uiso 0.70 1 d P B 1
H12M H 0.6809 0.1985 0.6760 0.045 Uiso 0.70 1 calc PR B 1
H12N H 0.6953 0.1828 0.6486 0.045 Uiso 0.70 1 calc PR B 1
C129 C 0.72650(10) 0.22364(10) 0.7246(3) 0.0354(10) Uiso 0.70 1 d P B 1
H12O H 0.7272 0.2077 0.7386 0.043 Uiso 0.70 1 calc PR B 1
H12P H 0.7135 0.2250 0.7553 0.043 Uiso 0.70 1 calc PR B 1
C130 C 0.75266(9) 0.24713(10) 0.7336(3) 0.0352(10) Uiso 0.70 1 d P B 1
H13B H 0.7521 0.2631 0.7198 0.042 Uiso 0.70 1 calc PR B 1
H13C H 0.7581 0.2490 0.7837 0.042 Uiso 0.70 1 calc PR B 1
C131 C 0.79495(8) 0.26737(8) 0.68953(19) 0.0492(9) Uani 1 1 d . . .
H13X H 0.8013 0.2727 0.7384 0.059 Uiso 0.70 1 calc PR B 1
H13Y H 0.7928 0.2816 0.6678 0.059 Uiso 0.70 1 calc PR B 1
H13Z H 0.7994 0.2859 0.6827 0.059 Uiso 0.30 1 d PR B 2
H13W H 0.7976 0.2652 0.7401 0.059 Uiso 0.30 1 d PR B 2
C132 C 0.81400(8) 0.26344(7) 0.64934(17) 0.0414(8) Uani 1 1 d . B .
H13D H 0.8318 0.2793 0.6531 0.050 Uiso 1 1 calc R . .
H13E H 0.8149 0.2481 0.6683 0.050 Uiso 1 1 calc R . .
C137 C 0.6851(4) 0.2092(4) 0.5396(10) 0.079(5) Uiso 0.30 1 d P B 2
H13F H 0.6667 0.1970 0.5244 0.095 Uiso 0.30 1 calc PR B 2
H13G H 0.6864 0.2262 0.5521 0.095 Uiso 0.30 1 calc PR B 2
C138 C 0.6907(5) 0.1988(5) 0.5991(14) 0.092(6) Uiso 0.30 1 d P B 2
H13H H 0.6779 0.1796 0.5968 0.111 Uiso 0.30 1 calc PR B 2
H13K H 0.6849 0.2055 0.6393 0.111 Uiso 0.30 1 calc PR B 2
C139 C 0.7200(3) 0.2119(3) 0.6884(9) 0.063(4) Uiso 0.30 1 d P B 2
H13I H 0.7107 0.1982 0.7246 0.076 Uiso 0.30 1 calc PR B 2
H13J H 0.7113 0.2227 0.6852 0.076 Uiso 0.30 1 calc PR B 2
C140 C 0.7478(6) 0.2289(6) 0.7092(15) 0.126(9) Uiso 0.30 1 d P B 2
H14B H 0.7480 0.2366 0.7558 0.151 Uiso 0.30 1 calc PR B 2
H14E H 0.7556 0.2174 0.7156 0.151 Uiso 0.30 1 calc PR B 2
C151 C 0.7718(2) 0.30676(19) 0.5481(5) 0.060(2) Uiso 0.50 1 d P B 1
H15C H 0.7866 0.3033 0.5403 0.073 Uiso 0.50 1 calc PR B 1
H15D H 0.7695 0.3148 0.5046 0.073 Uiso 0.50 1 calc PR B 1
C152 C 0.7779(2) 0.32423(19) 0.6041(5) 0.051(2) Uiso 0.50 1 d P B 1
H15E H 0.7799 0.3411 0.5864 0.061 Uiso 0.50 1 calc PR B 1
H15F H 0.7949 0.3280 0.6250 0.061 Uiso 0.50 1 calc PR B 1
C153 C 0.7574(3) 0.3135(3) 0.6585(7) 0.092(4) Uiso 0.50 1 d P B 1
H15G H 0.7512 0.3260 0.6703 0.111 Uiso 0.50 1 calc PR B 1
H15H H 0.7637 0.3090 0.7019 0.111 Uiso 0.50 1 calc PR B 1
C154 C 0.7365(3) 0.2897(3) 0.6240(8) 0.095(4) Uiso 0.50 1 d P B 1
H15I H 0.7224 0.2930 0.6072 0.114 Uiso 0.50 1 calc PR B 1
H15J H 0.7287 0.2750 0.6582 0.114 Uiso 0.50 1 calc PR B 1
C161 C 0.7610(3) 0.3087(3) 0.5301(7) 0.098(4) Uiso 0.50 1 d P B 2
H16D H 0.7533 0.3169 0.4998 0.118 Uiso 0.50 1 calc PR B 2
H16E H 0.7775 0.3116 0.5076 0.118 Uiso 0.50 1 calc PR B 2
C162 C 0.7676(4) 0.3223(4) 0.6051(10) 0.124(7) Uiso 0.50 1 d P B 2
H16F H 0.7749 0.3147 0.6386 0.149 Uiso 0.50 1 calc PR B 2
H16G H 0.7788 0.3418 0.6031 0.149 Uiso 0.50 1 calc PR B 2
C163 C 0.7424(3) 0.3142(3) 0.6153(9) 0.123(5) Uiso 0.50 1 d P B 2
H16H H 0.7365 0.3242 0.5853 0.147 Uiso 0.50 1 calc PR B 2
H16I H 0.7390 0.3163 0.6653 0.147 Uiso 0.50 1 calc PR B 2
C164 C 0.7278(2) 0.2837(2) 0.5933(6) 0.070(3) Uiso 0.50 1 d P B 2
H16J H 0.7268 0.2729 0.6347 0.084 Uiso 0.50 1 calc PR B 2
H16K H 0.7095 0.2780 0.5784 0.084 Uiso 0.50 1 calc PR B 2

loop_
_atom_site_aniso_label
_atom_site_aniso_U_11
_atom_site_aniso_U_22
_atom_site_aniso_U_33
_atom_site_aniso_U_23
_atom_site_aniso_U_13
_atom_site_aniso_U_12
Ni1 0.01582(16) 0.01476(16) 0.02169(17) -0.00187(12) -0.00136(12) 0.00646(13)
Ni2 0.01966(17) 0.02089(17) 0.02365(18) 0.00117(13) -0.00206(13) 0.00949(14)
Ni3 0.0257(2) 0.01004(17) 0.01854(18) -0.00215(13) -0.00179(16) 0.00343(16)
K1 0.0199(4) 0.0380(5) 0.0355(4) -0.0094(4) 0.0017(3) 0.0067(3)
Cl1 0.0228(3) 0.0225(3) 0.0233(3) -0.0012(2) -0.0016(2) 0.0097(3)
O1 0.0295(11) 0.0418(12) 0.0235(10) -0.0011(9) -0.0019(8) 0.0238(10)
O2 0.0409(12) 0.0440(13) 0.0229(11) -0.0072(9) -0.0062(9) 0.0280(11)
O3 0.0257(10) 0.0253(10) 0.0370(12) -0.0006(9) -0.0108(9) 0.0119(9)
O4 0.0266(10) 0.0192(9) 0.0214(9) -0.0015(7) 0.0001(8) 0.0111(8)
O5 0.0280(11) 0.0463(13) 0.0259(11) 0.0048(9) 0.0048(8) 0.0174(10)
O6 0.0300(13) 0.0730(19) 0.0428(15) 0.0003(13) -0.0140(11) 0.0141(13)
O7 0.0442(13) 0.0246(10) 0.0267(11) 0.0005(8) -0.0061(9) 0.0180(10)
O8 0.0269(10) 0.0198(9) 0.0291(11) -0.0045(8) -0.0071(8) 0.0079(8)
O11 0.0382(12) 0.0196(10) 0.0253(10) -0.0091(8) -0.0116(9) 0.0133(9)
O12 0.0230(10) 0.0273(11) 0.0373(12) 0.0059(9) -0.0020(9) 0.0108(9)
O13 0.0168(9) 0.0157(9) 0.0333(11) 0.0024(8) 0.0036(8) 0.0068(7)
O14 0.0334(11) 0.0199(10) 0.0365(12) 0.0014(8) 0.0081(9) 0.0105(9)
O15 0.0396(13) 0.0348(12) 0.0259(11) -0.0008(9) -0.0065(9) 0.0125(10)
O16 0.0344(12) 0.0329(12) 0.0303(11) 0.0031(9) 0.0043(9) 0.0149(10)
O17 0.0382(13) 0.0429(14) 0.0388(13) -0.0061(11) -0.0011(11) 0.0090(11)
N1 0.0186(11) 0.0175(11) 0.0233(11) -0.0007(9) 0.0004(9) 0.0078(9)
N2 0.0163(10) 0.0117(10) 0.0229(11) -0.0014(8) 0.0003(8) 0.0043(8)
N3 0.0202(11) 0.0157(10) 0.0239(11) -0.0039(8) -0.0042(9) 0.0084(9)
N4 0.0217(11) 0.0217(11) 0.0249(12) 0.0024(9) 0.0011(9) 0.0114(10)
N5 0.0209(12) 0.0290(13) 0.0325(13) 0.0045(10) 0.0005(10) 0.0128(10)
N6 0.0246(12) 0.0282(13) 0.0277(13) 0.0001(10) -0.0049(10) 0.0106(10)
N7 0.0296(12) 0.0146(11) 0.0200(11) 0.0012(9) 0.0000(9) 0.0046(10)
N9 0.0343(13) 0.0142(11) 0.0215(12) -0.0035(9) -0.0016(10) 0.0060(10)
C1 0.0198(13) 0.0184(12) 0.0247(14) 0.0003(10) 0.0010(10) 0.0097(11)
C2 0.0174(12) 0.0139(12) 0.0244(13) 0.0018(10) 0.0001(10) 0.0064(10)
C3 0.0169(12) 0.0216(13) 0.0274(14) 0.0009(11) 0.0010(10) 0.0072(11)
C4 0.0189(13) 0.0288(15) 0.0288(15) -0.0023(12) 0.0040(11) 0.0104(12)
C5 0.0257(14) 0.0283(15) 0.0235(14) -0.0028(11) 0.0017(11) 0.0131(12)
C6 0.0214(13) 0.0174(12) 0.0216(13) -0.0035(10) -0.0012(10) 0.0061(11)
C7 0.0260(14) 0.0210(13) 0.0246(14) -0.0060(11) -0.0046(11) 0.0120(11)
C8 0.0219(13) 0.0186(12) 0.0221(13) -0.0056(10) -0.0035(10) 0.0096(11)
C9 0.0207(13) 0.0175(12) 0.0235(13) -0.0044(10) -0.0041(10) 0.0055(11)
C10 0.0270(14) 0.0166(12) 0.0235(13) -0.0052(10) -0.0066(11) 0.0091(11)
C11 0.0238(14) 0.0212(13) 0.0257(14) -0.0017(11) -0.0077(11) 0.0106(11)
C12 0.0182(13) 0.0188(13) 0.0248(14) -0.0052(10) -0.0046(10) 0.0049(11)
C13 0.0249(14) 0.0151(12) 0.0238(13) -0.0006(10) -0.0028(10) 0.0098(11)
C14 0.0274(14) 0.0172(13) 0.0234(13) -0.0021(10) -0.0077(11) 0.0085(11)
C15 0.0229(15) 0.0295(16) 0.0470(19) -0.0038(13) -0.0094(13) 0.0123(13)
C16 0.0340(18) 0.0357(18) 0.065(2) -0.0057(16) -0.0161(17) 0.0194(15)
C17 0.0185(13) 0.0208(13) 0.0320(15) -0.0028(11) -0.0043(11) 0.0069(11)
C18 0.0250(15) 0.0321(16) 0.0422(18) 0.0029(14) 0.0019(13) 0.0106(13)
C19 0.0236(14) 0.0206(14) 0.0428(18) -0.0078(12) -0.0048(13) 0.0049(12)
C20 0.0147(12) 0.0214(13) 0.0217(13) -0.0013(10) 0.0000(10) 0.0081(10)
C21 0.0165(12) 0.0176(12) 0.0226(13) 0.0011(10) -0.0006(10) 0.0058(10)
C22 0.0137(11) 0.0148(12) 0.0262(13) 0.0013(10) 0.0004(10) 0.0061(10)
C23 0.0185(12) 0.0195(13) 0.0225(13) -0.0007(10) 0.0010(10) 0.0094(10)
C24 0.0176(12) 0.0208(13) 0.0249(14) 0.0030(10) 0.0045(10) 0.0097(11)
C25 0.0175(12) 0.0149(12) 0.0278(14) -0.0001(10) 0.0025(10) 0.0066(10)
C26 0.0192(12) 0.0139(12) 0.0208(13) -0.0010(9) -0.0040(10) 0.0047(10)
C27 0.0311(15) 0.0266(15) 0.0273(15) -0.0027(12) -0.0052(12) 0.0147(13)
C28 0.056(2) 0.054(2) 0.0351(19) -0.0200(16) -0.0157(16) 0.0315(19)
C29 0.0319(15) 0.0179(13) 0.0268(14) 0.0050(11) 0.0086(12) 0.0118(12)
C30 0.0411(18) 0.0290(15) 0.0308(16) 0.0060(12) 0.0052(13) 0.0205(14)
C31 0.0369(18) 0.0269(16) 0.048(2) 0.0112(14) 0.0203(15) 0.0153(14)
C32 0.0249(14) 0.0268(15) 0.0304(16) 0.0033(12) 0.0013(11) 0.0135(12)
C33 0.0258(15) 0.0312(16) 0.0322(16) 0.0066(12) 0.0037(12) 0.0152(13)
C34 0.0283(17) 0.057(2) 0.0414(19) 0.0150(16) 0.0072(14) 0.0205(16)
C35 0.0238(17) 0.070(3) 0.055(2) 0.017(2) 0.0096(16) 0.0177(18)
C36 0.0225(16) 0.063(2) 0.051(2) 0.0090(18) -0.0024(15) 0.0142(16)
C37 0.0245(15) 0.0375(17) 0.0414(18) 0.0027(14) -0.0042(13) 0.0129(14)
C38 0.0289(16) 0.0400(18) 0.0392(18) -0.0006(14) -0.0077(13) 0.0154(14)
C39 0.0277(15) 0.0246(14) 0.0288(15) -0.0042(11) -0.0095(12) 0.0106(12)
C40 0.0249(14) 0.0181(13) 0.0266(14) -0.0015(10) -0.0100(11) 0.0084(11)
C41 0.0255(14) 0.0173(13) 0.0278(14) -0.0040(11) -0.0096(11) 0.0077(11)
C42 0.0350(16) 0.0217(14) 0.0248(14) -0.0028(11) -0.0100(12) 0.0125(12)
C43 0.0428(18) 0.0269(15) 0.0307(16) -0.0039(12) -0.0126(13) 0.0200(14)
C44 0.0355(17) 0.0290(16) 0.0334(16) -0.0061(12) -0.0078(13) 0.0175(14)
C45 0.055(2) 0.0265(16) 0.0380(18) 0.0079(14) -0.0055(16) 0.0146(16)
C46 0.065(3) 0.0338(19) 0.048(2) 0.0052(16) 0.0073(18) 0.0228(18)
C47 0.060(2) 0.0386(18) 0.0386(19) -0.0024(15) -0.0137(16) 0.0336(18)
C50 0.0225(13) 0.0183(12) 0.0208(13) 0.0060(10) 0.0008(10) 0.0080(11)
C51 0.0211(13) 0.0147(12) 0.0190(12) 0.0018(9) 0.0005(10) 0.0072(10)
C52 0.0200(12) 0.0138(12) 0.0204(13) 0.0039(9) 0.0022(10) 0.0064(10)
C53 0.0246(14) 0.0171(12) 0.0227(13) 0.0020(10) -0.0011(11) 0.0074(11)
C54 0.0308(15) 0.0186(13) 0.0212(13) 0.0005(10) 0.0014(11) 0.0095(12)
C55 0.0259(14) 0.0221(13) 0.0247(14) 0.0037(11) 0.0045(11) 0.0131(12)
C56 0.0309(16) 0.0193(14) 0.0459(19) -0.0073(13) -0.0048(14) 0.0068(13)
C58 0.0344(16) 0.0265(15) 0.0286(15) -0.0069(12) -0.0016(12) 0.0136(13)
C61 0.0391(17) 0.0200(14) 0.0226(14) -0.0048(11) -0.0070(12) 0.0093(13)
C67 0.0363(16) 0.0161(13) 0.0214(14) -0.0023(10) -0.0011(12) 0.0060(12)
C68 0.0356(16) 0.0180(13) 0.0208(13) -0.0032(10) -0.0055(11) 0.0096(12)
C69 0.0314(15) 0.0178(13) 0.0213(13) -0.0017(10) -0.0041(11) 0.0096(12)
C70 0.0292(15) 0.0159(12) 0.0240(14) -0.0008(10) -0.0061(11) 0.0086(11)
C71 0.0337(15) 0.0172(13) 0.0235(14) -0.0060(10) -0.0107(11) 0.0108(12)
C72 0.0373(16) 0.0224(14) 0.0241(14) -0.0056(11) -0.0044(12) 0.0140(13)
C73 0.0297(15) 0.0186(13) 0.0278(15) -0.0036(11) -0.0019(12) 0.0054(12)
C74 0.0491(19) 0.0228(15) 0.0303(16) -0.0089(12) -0.0064(14) 0.0204(14)
C75 0.077(3) 0.0259(17) 0.058(2) -0.0145(16) -0.032(2) 0.0232(19)
C76 0.0395(18) 0.0283(16) 0.0310(16) -0.0116(13) -0.0004(13) 0.0107(14)
C79 0.0269(14) 0.0152(12) 0.0219(13) -0.0021(10) -0.0033(11) 0.0050(11)
C80 0.0214(13) 0.0142(12) 0.0236(13) -0.0042(10) -0.0025(10) 0.0053(10)
C81 0.0205(13) 0.0138(12) 0.0222(13) -0.0019(10) -0.0015(10) 0.0037(10)
C82 0.0203(13) 0.0199(13) 0.0306(15) 0.0007(11) -0.0033(11) 0.0069(11)
C83 0.0184(14) 0.0303(16) 0.0367(17) 0.0021(13) 0.0012(12) 0.0068(12)
C84 0.0232(14) 0.0249(14) 0.0306(15) 0.0050(12) 0.0042(12) 0.0034(12)
C85 0.0275(16) 0.0301(17) 0.066(2) 0.0002(15) -0.0019(15) 0.0171(14)
C86 0.105(4) 0.083(3) 0.064(3) 0.018(3) 0.007(3) 0.074(3)
C87 0.0224(16) 0.056(2) 0.061(2) 0.0195(19) 0.0084(15) 0.0158(16)
C88 0.030(2) 0.073(3) 0.121(5) 0.001(3) -0.015(2) 0.008(2)
C89 0.053(3) 0.107(4) 0.082(3) 0.016(3) 0.022(2) 0.053(3)
C91 0.0261(14) 0.0197(13) 0.0313(15) 0.0034(11) 0.0038(12) 0.0067(12)
C94 0.0251(14) 0.0182(13) 0.0319(15) -0.0012(11) -0.0006(11) 0.0115(11)
C101 0.0353(17) 0.0309(16) 0.0418(18) 0.0005(14) 0.0097(14) 0.0159(14)
C104 0.0266(15) 0.0199(14) 0.0298(15) -0.0018(11) -0.0001(12) 0.0042(12)
C121 0.0275(16) 0.0351(17) 0.0426(19) 0.0017(14) 0.0017(13) 0.0138(14)
C122 0.0256(15) 0.0365(17) 0.0346(16) 0.0045(13) 0.0051(12) 0.0152(13)
C123 0.047(2) 0.052(2) 0.0263(16) -0.0048(14) 0.0035(14) 0.0292(18)
C124 0.047(2) 0.046(2) 0.039(2) -0.0111(16) -0.0055(16) 0.0153(18)
C125 0.043(2) 0.045(2) 0.053(2) -0.0112(18) -0.0169(18) 0.0069(18)
C126 0.042(2) 0.062(3) 0.054(2) -0.009(2) -0.0054(18) 0.011(2)
C131 0.057(2) 0.053(2) 0.0336(19) -0.0045(16) -0.0022(16) 0.025(2)
C132 0.053(2) 0.0338(17) 0.0307(17) -0.0050(13) -0.0085(15) 0.0160(16)

loop_
_atom_type_symbol
_atom_type_description
_atom_type_scat_dispersion_real
_atom_type_scat_dispersion_imag
_atom_type_scat_source
C C 0.0033 0.0016 'International Tables Vol C Tables 4.2.6.8 and 6.1.1.4'
H H 0.0000 0.0000 'International Tables Vol C Tables 4.2.6.8 and 6.1.1.4'
N N 0.0061 0.0033 'International Tables Vol C Tables 4.2.6.8 and 6.1.1.4'
O O 0.0106 0.0060 'International Tables Vol C Tables 4.2.6.8 and 6.1.1.4'
Cl Cl 0.1484 0.1585 'International Tables Vol C Tables 4.2.6.8 and 6.1.1.4'
K K 0.2009 0.2494 'International Tables Vol C Tables 4.2.6.8 and 6.1.1.4'
Ni Ni 0.3393 1.1124 'International Tables Vol C Tables 4.2.6.8 and 6.1.1.4'

loop_
_geom_angle_atom_site_label_1
_geom_angle_atom_site_label_2
_geom_angle_atom_site_label_3
_geom_angle
_geom_angle_site_symmetry_1
_geom_angle_site_symmetry_3
N2 Ni1 O13 177.74(9) . .
N2 Ni1 N3 83.18(10) . .
O13 Ni1 N3 98.38(9) . .
N2 Ni1 N1 83.65(10) . .
O13 Ni1 N1 94.82(9) . .
N3 Ni1 N1 166.78(10) . .
N5 Ni2 N6 82.10(11) . .
N5 Ni2 N4 82.38(10) . .
N6 Ni2 N4 164.30(10) . .
N5 Ni2 Cl1 176.59(8) . .
N6 Ni2 Cl1 97.92(8) . .
N4 Ni2 Cl1 97.71(7) . .
Ni3' Ni3 N8' 89.1(12) . .
Ni3' Ni3 N8 80.0(11) . .
N8' Ni3 N8 9.5(4) . .
Ni3' Ni3 N9 86.9(11) . .
N8' Ni3 N9 85.5(3) . .
N8 Ni3 N9 82.48(15) . .
Ni3' Ni3 N7 89.5(11) . .
N8' Ni3 N7 81.9(3) . .
N8 Ni3 N7 84.54(15) . .
N9 Ni3 N7 166.95(10) . .
Ni3' Ni3 O14 103.1(11) . .
N8' Ni3 O14 167.8(4) . .
N8 Ni3 O14 176.46(17) . .
N9 Ni3 O14 95.76(10) . .
N7 Ni3 O14 97.27(10) . .
Ni3 Ni3' N8 79.7(12) . .
Ni3 Ni3' N8' 70.2(11) . .
N8 Ni3' N8' 9.8(4) . .
Ni3 Ni3' N9 73.6(11) . .
N8 Ni3' N9 80.4(5) . .
N8' Ni3' N9 80.5(6) . .
Ni3 Ni3' N7 71.3(10) . .
N8 Ni3' N7 81.6(5) . .
N8' Ni3' N7 76.5(6) . .
N9 Ni3' N7 142.8(8) . .
Ni3 Ni3' O14 59.7(10) . .
N8 Ni3' O14 139.4(8) . .
N8' Ni3' O14 129.9(8) . .
N9 Ni3' O14 86.1(5) . .
N7 Ni3' O14 86.7(5) . .
K1' K1 O20' 66.6(10) . .
K1' K1 O15 92.0(8) . .
O20' K1 O15 64.1(5) . .
K1' K1 O21' 132.3(9) . .
O20' K1 O21' 85.7(5) . .
O15 K1 O21' 110.4(2) . .
K1' K1 O21 128.6(8) . .
O20' K1 O21 74.6(5) . .
O15 K1 O21 100.28(13) . .
O21' K1 O21 12.3(2) . .
K1' K1 O18' 81.0(9) . .
O20' K1 O18' 115.4(6) . .
O15 K1 O18' 172.2(2) . .
O21' K1 O18' 77.1(3) . .
O21 K1 O18' 86.9(3) . .
K1' K1 O16 87.1(8) . .
O20' K1 O16 116.8(5) . .
O15 K1 O16 60.47(7) . .
O21' K1 O16 140.6(2) . .
O21 K1 O16 141.79(12) . .
O18' K1 O16 115.3(2) . .
K1' K1 O18 56.3(8) . .
O20' K1 O18 102.4(5) . .
O15 K1 O18 147.92(10) . .
O21' K1 O18 96.6(2) . .
O21 K1 O18 103.83(13) . .
O18' K1 O18 24.7(2) . .
O16 K1 O18 108.32(9) . .
K1' K1 O19' 29.4(10) . .
O20' K1 O19' 59.5(7) . .
O15 K1 O19' 110.0(5) . .
O21' K1 O19' 103.3(6) . .
O21 K1 O19' 101.3(6) . .
O18' K1 O19' 65.0(6) . .
O16 K1 O19' 116.0(5) . .
O18 K1 O19' 44.5(5) . .
K1' K1 O17 82.9(8) . .
O20' K1 O17 149.5(5) . .
O15 K1 O17 119.03(8) . .
O21' K1 O17 117.2(2) . .
O21 K1 O17 129.46(13) . .
O18' K1 O17 56.9(2) . .
O16 K1 O17 58.61(7) . .
O18 K1 O17 57.68(9) . .
O19' K1 O17 94.0(5) . .
K1' K1 O5 158.0(8) . .
O20' K1 O5 129.8(5) . .
O15 K1 O5 85.04(7) . .
O21' K1 O5 68.4(2) . .
O21 K1 O5 73.24(12) . .
O18' K1 O5 100.2(2) . .
O16 K1 O5 72.47(6) . .
O18 K1 O5 122.02(9) . .
O19' K1 O5 164.8(5) . .
O17 K1 O5 79.55(7) . .
K1' K1 O19 53.2(8) . .
O20' K1 O19 47.0(5) . .
O15 K1 O19 109.81(8) . .
O21' K1 O19 79.4(2) . .
O21 K1 O19 75.90(13) . .
O18' K1 O19 68.7(2) . .
O16 K1 O19 139.81(9) . .
O18 K1 O19 57.39(9) . .
O19' K1 O19 25.9(5) . .
O17 K1 O19 114.23(8) . .
O5 K1 O19 147.72(9) . .
K1 K1' O19' 142.8(12) . .
K1 K1' O20' 99.6(11) . .
O19' K1' O20' 69.7(9) . .
K1 K1' O18 111.6(9) . .
O19' K1' O18 52.5(7) . .
O20' K1' O18 117.5(7) . .
K1 K1' O19 115.5(9) . .
O19' K1' O19 29.9(7) . .
O20' K1' O19 52.4(6) . .
O18 K1' O19 65.3(2) . .
K1 K1' O18' 86.0(9) . .
O19' K1' O18' 72.6(7) . .
O20' K1' O18' 123.1(7) . .
O18 K1' O18' 25.7(3) . .
O19 K1' O18' 73.9(3) . .
K1 K1' O15 74.9(8) . .
O19' K1' O15 125.4(8) . .
O20' K1' O15 64.9(6) . .
O18 K1' O15 171.7(4) . .
O19 K1' O15 117.3(3) . .
O18' K1' O15 160.6(4) . .
K1 K1' O17 84.3(8) . .
O19' K1' O17 107.4(8) . .
O20' K1' O17 176.1(7) . .
O18 K1' O17 61.0(2) . .
O19 K1' O17 126.2(4) . .
O18' K1' O17 57.3(3) . .
O15 K1' O17 116.1(3) . .
K1 K1' O16 80.1(8) . .
O19' K1' O16 136.4(8) . .
O20' K1' O16 121.8(6) . .
O18 K1' O16 116.2(3) . .
O19 K1' O16 163.3(4) . .
O18' K1' O16 115.0(4) . .
O15 K1' O16 58.92(19) . .
O17 K1' O16 58.25(19) . .
K1 K1' O20 105.7(9) . .
O19' K1' O20 71.9(7) . .
O20' K1' O20 12.8(5) . .
O18 K1' O20 123.2(4) . .
O19 K1' O20 60.5(2) . .
O18' K1' O20 133.8(4) . .
O15 K1' O20 57.37(19) . .
O17 K1' O20 164.6(4) . .
O16 K1' O20 111.1(3) . .
K1 K1' C140 120.0(11) . .
O19' K1' C140 48.2(9) . .
O20' K1' C140 22.4(7) . .
O18 K1' C140 99.0(6) . .
O19 K1' C140 38.1(6) . .
O18' K1' C140 111.9(7) . .
O15 K1' C140 81.4(6) . .
O17 K1' C140 154.2(7) . .
O16 K1' C140 130.0(6) . .
O20 K1' C140 24.3(5) . .
K1 K1' C139 128.7(10) . .
O19' K1' C139 23.4(7) . .
O20' K1' C139 47.3(6) . .
O18 K1' C139 71.3(4) . .
O19 K1' C139 16.1(3) . .
O18' K1' C139 85.6(5) . .
O15 K1' C139 109.0(4) . .
O17 K1' C139 130.1(5) . .
O16 K1' C139 147.3(5) . .
O20 K1' C139 51.9(3) . .
C140 K1' C139 27.7(6) . .
C11 O3 C15 114.8(2) . .
C23 O4 C27 112.5(2) . .
C32 O5 K1 139.7(2) . .
C42 O7 C45 112.2(2) . .
C53 O8 C56 114.6(2) . .
C71 O11 C74 114.7(2) . .
C82 O12 C85 115.6(2) . .
C91 O13 C94 110.7(2) . .
C91 O13 Ni1 117.66(16) . .
C94 O13 Ni1 128.46(16) . .
C104 O14 C101 111.2(2) . .
C104 O14 Ni3 126.12(18) . .
C101 O14 Ni3 122.66(18) . .
C104 O14 Ni3' 109.4(4) . .
C101 O14 Ni3' 139.2(4) . .
Ni3 O14 Ni3' 17.2(4) . .
C132 O15 C121 110.9(3) . .
C132 O15 K1 125.7(2) . .
C121 O15 K1 118.58(17) . .
C132 O15 K1' 118.7(3) . .
C121 O15 K1' 118.3(3) . .
K1 O15 K1' 13.08(18) . .
C122 O16 C123 110.7(2) . .
C122 O16 K1 102.94(17) . .
C123 O16 K1 112.77(18) . .
C122 O16 K1' 111.0(3) . .
C123 O16 K1' 116.6(3) . .
K1 O16 K1' 12.85(17) . .
C124 O17 C125 114.1(3) . .
C124 O17 K1' 116.4(3) . .
C125 O17 K1' 109.1(3) . .
C124 O17 K1 118.2(2) . .
C125 O17 K1 116.6(2) . .
K1' O17 K1 12.82(18) . .
C127 O18 C126 111.4(4) . .
C127 O18 K1' 111.1(3) . .
C126 O18 K1' 117.8(3) . .
C127 O18 K1 110.0(3) . .
C126 O18 K1 108.8(2) . .
K1' O18 K1 12.1(2) . .
C127 O18 H12W 93.5 . .
C126 O18 H12W 40.0 . .
K1' O18 H12W 153.7 . .
K1 O18 H12W 147.7 . .
C128 O19 C129 110.4(4) . .
C128 O19 K1' 112.4(3) . .
C129 O19 K1' 121.3(3) . .
C128 O19 K1 117.6(3) . .
C129 O19 K1 123.9(3) . .
K1' O19 K1 11.3(2) . .
C131 O20 C130 110.0(3) . .
C131 O20 K1' 110.8(3) . .
C130 O20 K1' 110.8(3) . .
C131 O20 K1 100.9(2) . .
C130 O20 K1 110.6(3) . .
K1' O20 K1 11.41(18) . .
C151 O21 C154 102.0(7) . .
C151 O21 K1 110.6(5) . .
C154 O21 K1 134.4(6) . .
C151 O21 K1' 117.3(5) . .
C154 O21 K1' 125.5(6) . .
K1 O21 K1' 8.96(16) . .
C126 O18' C137 112.4(13) . .
C126 O18' K1' 113.5(7) . .
C137 O18' K1' 105.2(11) . .
C126 O18' K1 119.2(7) . .
C137 O18' K1 111.0(11) . .
K1' O18' K1 13.07(19) . .
C139 O19' C138 97(2) . .
C139 O19' K1' 112.5(18) . .
C138 O19' K1' 105.7(15) . .
C139 O19' K1 108.9(16) . .
C138 O19' K1 99.8(14) . .
K1' O19' K1 7.8(3) . .
C140 O20' C131 121(2) . .
C140 O20' K1' 106(2) . .
C131 O20' K1' 117.3(11) . .
C140 O20' K1 119(2) . .
C131 O20' K1 110.4(11) . .
K1' O20' K1 13.7(2) . .
C164 O21' C161 90.3(8) . .
C164 O21' K1 126.4(6) . .
C161 O21' K1 125.3(7) . .
C164 O21' K1' 118.4(6) . .
C161 O21' K1' 131.7(7) . .
K1 O21' K1' 8.43(17) . .
C1 N1 C20 114.4(2) . .
C1 N1 Ni1 115.22(18) . .
C20 N1 Ni1 129.06(17) . .
C6 N2 C2 122.9(2) . .
C6 N2 Ni1 118.69(18) . .
C2 N2 Ni1 118.37(18) . .
C7 N3 C8 116.2(2) . .
C7 N3 Ni1 115.69(18) . .
C8 N3 Ni1 127.64(18) . .
C32 N4 C50 114.0(2) . .
C32 N4 Ni2 114.54(19) . .
C50 N4 Ni2 131.35(18) . .
C33 N5 C37 121.7(3) . .
C33 N5 Ni2 118.9(2) . .
C37 N5 Ni2 119.3(2) . .
C38 N6 C39 114.2(2) . .
C38 N6 Ni2 115.1(2) . .
C39 N6 Ni2 130.61(19) . .
C61 N7 C79 118.7(2) . .
C61 N7 Ni3 115.63(19) . .
C79 N7 Ni3 125.56(18) . .
C61 N7 Ni3' 111.2(4) . .
C79 N7 Ni3' 127.3(4) . .
Ni3 N7 Ni3' 19.1(4) . .
C66 N8 C62 123.5(4) . .
C66 N8 Ni3 119.4(3) . .
C62 N8 Ni3 117.0(3) . .
C66 N8 Ni3' 118.5(5) . .
C62 N8 Ni3' 115.1(5) . .
Ni3 N8 Ni3' 20.4(4) . .
C62' N8' C66' 123.7(11) . .
C62' N8' Ni3 120.3(9) . .
C66' N8' Ni3 116.0(8) . .
C62' N8' Ni3' 117.7(9) . .
C66' N8' Ni3' 114.4(9) . .
Ni3 N8' Ni3' 20.7(4) . .
C67 N9 C68 117.5(2) . .
C67 N9 Ni3 117.07(18) . .
C68 N9 Ni3 125.30(19) . .
C67 N9 Ni3' 114.2(4) . .
C68 N9 Ni3' 122.8(4) . .
Ni3 N9 Ni3' 19.5(4) . .
O1 C1 N1 129.2(3) . .
O1 C1 C2 120.4(2) . .
N1 C1 C2 110.2(2) . .
N2 C2 C3 120.3(2) . .
N2 C2 C1 112.3(2) . .
C3 C2 C1 127.3(2) . .
C2 C3 C4 118.1(3) . .
C2 C3 H3A 121.0 . .
C4 C3 H3A 121.0 . .
C3 C4 C5 120.8(3) . .
C3 C4 H4A 119.6 . .
C5 C4 H4A 119.6 . .
C4 C5 C6 118.1(3) . .
C4 C5 H5A 120.9 . .
C6 C5 H5A 120.9 . .
N2 C6 C5 119.9(3) . .
N2 C6 C7 112.0(2) . .
C5 C6 C7 128.1(2) . .
O2 C7 N3 128.6(3) . .
O2 C7 C6 121.3(3) . .
N3 C7 C6 110.1(2) . .
C13 C8 C9 119.5(2) . .
C13 C8 N3 121.0(2) . .
C9 C8 N3 119.5(2) . .
C10 C9 C8 121.4(2) . .
C10 C9 H9A 119.3 . .
C8 C9 H9A 119.3 . .
C9 C10 C11 118.0(2) . .
C9 C10 C14 121.9(2) . .
C11 C10 C14 120.0(2) . .
O3 C11 C12 121.0(2) . .
O3 C11 C10 117.1(2) . .
C12 C11 C10 121.8(2) . .
C11 C12 C13 117.9(2) . .
C11 C12 C17 122.5(2) . .
C13 C12 C17 119.6(2) . .
C8 C13 C12 121.2(2) . .
C8 C13 H13A 119.4 . .
C12 C13 H13A 119.4 . .
C41 C14 C70 111.6(2) . .
C41 C14 C10 113.2(2) . .
C70 C14 C10 114.2(2) . .
C41 C14 H14A 105.7 . .
C70 C14 H14A 105.7 . .
C10 C14 H14A 105.7 . .
O3 C15 C16 108.1(3) . .
O3 C15 H15A 110.1 . .
C16 C15 H15A 110.1 . .
O3 C15 H15B 110.1 . .
C16 C15 H15B 110.1 . .
H15A C15 H15B 108.4 . .
C15 C16 H16A 109.5 . .
C15 C16 H16B 109.5 . .
H16A C16 H16B 109.5 . .
C15 C16 H16C 109.5 . .
H16A C16 H16C 109.5 . .
H16B C16 H16C 109.5 . .
C12 C17 C19 111.7(2) . .
C12 C17 C18 111.4(2) . .
C19 C17 C18 109.7(2) . .
C12 C17 H17A 108.0 . .
C19 C17 H17A 108.0 . .
C18 C17 H17A 108.0 . .
C17 C18 H18A 109.5 . .
C17 C18 H18B 109.5 . .
H18A C18 H18B 109.5 . .
C17 C18 H18C 109.5 . .
H18A C18 H18C 109.5 . .
H18B C18 H18C 109.5 . .
C17 C19 H19A 109.5 . .
C17 C19 H19B 109.5 . .
H19A C19 H19B 109.5 . .
C17 C19 H19C 109.5 . .
H19A C19 H19C 109.5 . .
H19B C19 H19C 109.5 . .
C25 C20 C21 119.8(2) . .
C25 C20 N1 121.8(2) . .
C21 C20 N1 117.8(2) . .
C22 C21 C20 120.7(2) . .
C22 C21 H21A 119.6 . .
C20 C21 H21A 119.6 . .
C21 C22 C23 117.9(2) . .
C21 C22 C26 123.3(2) . .
C23 C22 C26 118.6(2) . .
O4 C23 C22 118.0(2) . .
O4 C23 C24 119.4(2) . .
C22 C23 C24 122.7(2) . .
C25 C24 C23 117.3(2) . .
C25 C24 C29 121.9(2) . .
C23 C24 C29 120.8(2) . .
C20 C25 C24 121.1(2) . .
C20 C25 H25A 119.4 . .
C24 C25 H25A 119.4 . .
C52 C26 C22 112.9(2) . .
C52 C26 C81 113.2(2) . .
C22 C26 C81 114.8(2) . .
C52 C26 H26A 104.9 . .
C22 C26 H26A 104.9 . .
C81 C26 H26A 104.9 . .
O4 C27 C28 107.0(3) . .
O4 C27 H27A 110.3 . .
C28 C27 H27A 110.3 . .
O4 C27 H27B 110.3 . .
C28 C27 H27B 110.3 . .
H27A C27 H27B 108.6 . .
C27 C28 H28A 109.5 . .
C27 C28 H28B 109.5 . .
H28A C28 H28B 109.5 . .
C27 C28 H28C 109.5 . .
H28A C28 H28C 109.5 . .
H28B C28 H28C 109.5 . .
C24 C29 C30 112.0(2) . .
C24 C29 C31 110.8(3) . .
C30 C29 C31 110.9(2) . .
C24 C29 H29A 107.7 . .
C30 C29 H29A 107.7 . .
C31 C29 H29A 107.7 . .
C29 C30 H30A 109.5 . .
C29 C30 H30B 109.5 . .
H30A C30 H30B 109.5 . .
C29 C30 H30C 109.5 . .
H30A C30 H30C 109.5 . .
H30B C30 H30C 109.5 . .
C29 C31 H31A 109.5 . .
C29 C31 H31B 109.5 . .
H31A C31 H31B 109.5 . .
C29 C31 H31C 109.5 . .
H31A C31 H31C 109.5 . .
H31B C31 H31C 109.5 . .
O5 C32 N4 129.5(3) . .
O5 C32 C33 119.0(3) . .
N4 C32 C33 111.5(3) . .
N5 C33 C34 120.8(3) . .
N5 C33 C32 112.6(2) . .
C34 C33 C32 126.6(3) . .
C33 C34 C35 118.2(3) . .
C33 C34 H34A 120.9 . .
C35 C34 H34A 120.9 . .
C36 C35 C34 119.8(3) . .
C36 C35 H35A 120.1 . .
C34 C35 H35A 120.1 . .
C37 C36 C35 118.7(3) . .
C37 C36 H36A 120.6 . .
C35 C36 H36A 120.6 . .
N5 C37 C36 120.7(3) . .
N5 C37 C38 112.3(3) . .
C36 C37 C38 127.0(3) . .
O6 C38 N6 129.1(3) . .
O6 C38 C37 119.8(3) . .
N6 C38 C37 111.1(3) . .
C40 C39 C44 118.8(3) . .
C40 C39 N6 121.0(3) . .
C44 C39 N6 120.0(3) . .
C39 C40 C41 121.5(3) . .
C39 C40 H40A 119.3 . .
C41 C40 H40A 119.3 . .
C40 C41 C42 118.3(3) . .
C40 C41 C14 121.6(2) . .
C42 C41 C14 120.1(3) . .
O7 C42 C41 118.5(3) . .
O7 C42 C43 119.9(3) . .
C41 C42 C43 121.5(3) . .
C44 C43 C42 117.6(3) . .
C44 C43 C47 120.8(3) . .
C42 C43 C47 121.3(3) . .
C39 C44 C43 122.0(3) . .
C39 C44 H44A 119.0 . .
C43 C44 H44A 119.0 . .
O7 C45 C46 110.3(3) . .
O7 C45 H45A 109.6 . .
C46 C45 H45A 109.6 . .
O7 C45 H45B 109.6 . .
C46 C45 H45B 109.6 . .
H45A C45 H45B 108.1 . .
C45 C46 H46A 109.5 . .
C45 C46 H46B 109.5 . .
H46A C46 H46B 109.5 . .
C45 C46 H46C 109.5 . .
H46A C46 H46C 109.5 . .
H46B C46 H46C 109.5 . .
C48 C47 C49 120.2(4) . .
C48 C47 C43 115.0(3) . .
C49 C47 C43 111.0(3) . .
C48 C47 C48' 17.8(4) . .
C49 C47 C48' 108.6(5) . .
C43 C47 C48' 111.9(4) . .
C48 C47 C49' 105.3(5) . .
C49 C47 C49' 23.2(4) . .
C43 C47 C49' 106.9(4) . .
C48' C47 C49' 90.2(6) . .
C48 C47 H47X 102.6 . .
C49 C47 H47X 102.6 . .
C43 C47 H47X 102.6 . .
C48' C47 H47X 119.7 . .
C49' C47 H47X 125.1 . .
C48 C47 H47Y 99.3 . .
C49 C47 H47Y 93.7 . .
C43 C47 H47Y 115.0 . .
C48' C47 H47Y 115.0 . .
C49' C47 H47Y 115.0 . .
H47X C47 H47Y 13.0 . .
C47 C48 H48A 109.5 . .
C47 C48 H48B 109.5 . .
H48A C48 H48B 109.5 . .
C47 C48 H48C 109.5 . .
H48A C48 H48C 109.5 . .
H48B C48 H48C 109.5 . .
C47 C48' H48D 109.5 . .
C47 C48' H48E 109.5 . .
H48D C48' H48E 109.5 . .
C47 C48' H48F 109.5 . .
H48D C48' H48F 109.5 . .
H48E C48' H48F 109.5 . .
C47 C49 H49A 109.5 . .
C47 C49 H49B 109.5 . .
H49A C49 H49B 109.5 . .
C47 C49 H49C 109.5 . .
H49A C49 H49C 109.5 . .
H49B C49 H49C 109.5 . .
C47 C49' H49D 109.5 . .
C47 C49' H49E 109.5 . .
H49D C49' H49E 109.5 . .
C47 C49' H49F 109.5 . .
H49D C49' H49F 109.5 . .
H49E C49' H49F 109.5 . .
C51 C50 C55 118.8(2) . .
C51 C50 N4 122.6(2) . .
C55 C50 N4 118.5(2) . .
C50 C51 C52 121.3(2) . .
C50 C51 H51A 119.3 . .
C52 C51 H51A 119.3 . .
C53 C52 C51 118.4(2) . .
C53 C52 C26 118.3(2) . .
C51 C52 C26 123.2(2) . .
O8 C53 C52 119.3(2) . .
O8 C53 C54 118.8(2) . .
C52 C53 C54 121.7(3) . .
C55 C54 C53 118.0(2) . .
C55 C54 C58 121.4(3) . .
C53 C54 C58 120.4(3) . .
C54 C55 C50 121.5(3) . .
C54 C55 H55A 119.2 . .
C50 C55 H55A 119.2 . .
O8 C56 C57' 112.8(4) . .
O8 C56 C57 102.3(4) . .
C57' C56 C57 19.7(4) . .
O8 C56 H56X 111.3 . .
C57' C56 H56X 118.9 . .
C57 C56 H56X 111.3 . .
O8 C56 H56Y 111.3 . .
C57' C56 H56Y 91.7 . .
C57 C56 H56Y 111.3 . .
H56X C56 H56Y 109.2 . .
O8 C56 H56Z 109.1 . .
C57' C56 H56Z 109.0 . .
C57 C56 H56Z 98.6 . .
H56X C56 H56Z 14.5 . .
H56Y C56 H56Z 121.9 . .
O8 C56 H56W 109.0 . .
C57' C56 H56W 109.0 . .
C57 C56 H56W 128.7 . .
H56X C56 H56W 93.9 . .
H56Y C56 H56W 18.7 . .
H56Z C56 H56W 107.8 . .
C56 C57 H57A 109.5 . .
C56 C57 H57B 109.5 . .
H57A C57 H57B 109.5 . .
C56 C57 H57C 109.5 . .
H57A C57 H57C 109.5 . .
H57B C57 H57C 109.5 . .
C56 C57' H57D 109.5 . .
C56 C57' H57E 109.5 . .
H57D C57' H57E 109.5 . .
C56 C57' H57F 109.5 . .
H57D C57' H57F 109.5 . .
H57E C57' H57F 109.5 . .
C60' C58 C59 83.5(9) . .
C60' C58 C54 112.1(9) . .
C59 C58 C54 114.5(3) . .
C60' C58 C60 29.8(8) . .
C59 C58 C60 111.3(3) . .
C54 C58 C60 107.8(3) . .
C60' C58 C59' 109.5(11) . .
C59 C58 C59' 27.0(6) . .
C54 C58 C59' 109.4(6) . .
C60 C58 C59' 134.4(7) . .
C60' C58 H58X 129.0 . .
C59 C58 H58X 107.7 . .
C54 C58 H58X 107.7 . .
C60 C58 H58X 107.7 . .
C59' C58 H58X 85.1 . .
C60' C58 H58Y 108.6 . .
C59 C58 H58Y 126.3 . .
C54 C58 H58Y 108.5 . .
C60 C58 H58Y 83.1 . .
C59' C58 H58Y 108.7 . .
H58X C58 H58Y 26.0 . .
C58 C59 H59A 109.5 . .
C58 C59 H59B 109.5 . .
H59A C59 H59B 109.5 . .
C58 C59 H59C 109.5 . .
H59A C59 H59C 109.5 . .
H59B C59 H59C 109.5 . .
C58 C59' H59D 109.5 . .
C58 C59' H59E 109.5 . .
H59D C59' H59E 109.5 . .
C58 C59' H59F 109.5 . .
H59D C59' H59F 109.5 . .
H59E C59' H59F 109.5 . .
C58 C60 H60A 109.5 . .
C58 C60 H60B 109.5 . .
H60A C60 H60B 109.5 . .
C58 C60 H60C 109.5 . .
H60A C60 H60C 109.5 . .
H60B C60 H60C 109.5 . .
C58 C60' H60D 109.5 . .
C58 C60' H60E 109.5 . .
H60D C60' H60E 109.5 . .
C58 C60' H60F 109.5 . .
H60D C60' H60F 109.5 . .
H60E C60' H60F 109.5 . .
O9 C61 O9' 21.1(4) . .
O9 C61 N7 128.8(3) . .
O9' C61 N7 125.0(4) . .
O9 C61 C62' 122.8(5) . .
O9' C61 C62' 119.5(6) . .
N7 C61 C62' 108.2(5) . .
O9 C61 C62 119.2(3) . .
O9' C61 C62 122.0(4) . .
N7 C61 C62 111.2(3) . .
C62' C61 C62 14.4(5) . .
N8 C62 C63 119.4(4) . .
N8 C62 C61 111.6(4) . .
C63 C62 C61 128.9(4) . .
N8' C62' C63' 118.4(11) . .
N8' C62' C61 112.5(9) . .
C63' C62' C61 128.6(10) . .
C64 C63 C62 118.1(4) . .
C64 C63 K1' 68.1(3) . 18_545
C62 C63 K1' 108.1(4) . 18_545
C64 C63 H63A 121.0 . .
C62 C63 H63A 121.0 . .
K1' C63 H63A 93.5 18_545 .
C64' C63' C62' 120.4(11) . .
C64' C63' H63B 119.8 . .
C62' C63' H63B 119.8 . .
C63 C64 C65 121.4(4) . .
C63 C64 K1' 89.0(3) . 18_545
C65 C64 K1' 98.8(3) . 18_545
C63 C64 H64A 119.3 . .
C65 C64 H64A 119.3 . .
K1' C64 H64A 82.1 18_545 .
C63' C64' C65' 119.6(11) . .
C63' C64' H64B 120.2 . .
C65' C64' H64B 120.2 . .
C66 C65 C64 117.8(4) . .
C66 C65 H65A 121.1 . .
C64 C65 H65A 121.1 . .
C64' C65' C66' 117.6(11) . .
C64' C65' H65B 121.2 . .
C66' C65' H65B 121.2 . .
N8 C66 C65 119.7(4) . .
N8 C66 C67 110.3(4) . .
C65 C66 C67 130.0(4) . .
N8' C66' C65' 120.0(11) . .
N8' C66' C67 115.5(9) . .
C65' C66' C67 124.2(10) . .
O10' C67 O10 19.5(4) . .
O10' C67 N9 126.1(4) . .
O10 C67 N9 129.9(3) . .
O10' C67 C66' 124.1(6) . .
O10 C67 C66' 125.0(5) . .
N9 C67 C66' 105.0(5) . .
O10' C67 C66 122.6(4) . .
O10 C67 C66 118.4(3) . .
N9 C67 C66 110.4(3) . .
C66' C67 C66 13.7(5) . .
C73 C68 C69 119.7(3) . .
C73 C68 N9 121.4(3) . .
C69 C68 N9 118.8(3) . .
C68 C69 C70 120.8(3) . .
C68 C69 H69A 119.6 . .
C70 C69 H69A 119.6 . .
C69 C70 C71 118.3(3) . .
C69 C70 C14 120.4(3) . .
C71 C70 C14 120.9(2) . .
O11 C71 C70 117.4(3) . .
O11 C71 C72 120.7(3) . .
C70 C71 C72 121.7(2) . .
C71 C72 C73 117.5(3) . .
C71 C72 C76 123.3(3) . .
C73 C72 C76 119.1(3) . .
C68 C73 C72 121.8(3) . .
C68 C73 H73A 119.1 . .
C72 C73 H73A 119.1 . .
O11 C74 C75 108.0(3) . .
O11 C74 H74A 110.1 . .
C75 C74 H74A 110.1 . .
O11 C74 H74B 110.1 . .
C75 C74 H74B 110.1 . .
H74A C74 H74B 108.4 . .
C74 C75 H75A 109.5 . .
C74 C75 H75B 109.5 . .
H75A C75 H75B 109.5 . .
C74 C75 H75C 109.5 . .
H75A C75 H75C 109.5 . .
H75B C75 H75C 109.5 . .
C77 C76 C78' 93.4(6) . .
C77 C76 C72 113.2(3) . .
C78' C76 C72 116.3(6) . .
C77 C76 C78 110.5(4) . .
C78' C76 C78 17.2(5) . .
C72 C76 C78 108.5(3) . .
C77 C76 C77' 15.8(4) . .
C78' C76 C77' 109.1(6) . .
C72 C76 C77' 105.9(4) . .
C78 C76 C77' 126.2(5) . .
C77 C76 H76X 108.2 . .
C78' C76 H76X 116.8 . .
C72 C76 H76X 108.2 . .
C78 C76 H76X 108.2 . .
C77' C76 H76X 98.5 . .
C77 C76 H76Y 116.7 . .
C78' C76 H76Y 108.4 . .
C72 C76 H76Y 108.4 . .
C78 C76 H76Y 98.3 . .
C77' C76 H76Y 108.4 . .
H76X C76 H76Y 10.7 . .
C76 C77 H77A 109.5 . .
C76 C77 H77B 109.5 . .
H77A C77 H77B 109.5 . .
C76 C77 H77C 109.5 . .
H77A C77 H77C 109.5 . .
H77B C77 H77C 109.5 . .
C76 C77' H77D 109.5 . .
C76 C77' H77E 109.5 . .
H77D C77' H77E 109.5 . .
C76 C77' H77F 109.5 . .
H77D C77' H77F 109.5 . .
H77E C77' H77F 109.5 . .
C76 C78 H78A 109.5 . .
C76 C78 H78B 109.5 . .
H78A C78 H78B 109.5 . .
C76 C78 H78C 109.5 . .
H78A C78 H78C 109.5 . .
H78B C78 H78C 109.5 . .
C76 C78' H78D 109.5 . .
C76 C78' H78E 109.5 . .
H78D C78' H78E 109.5 . .
C76 C78' H78F 109.5 . .
H78D C78' H78F 109.5 . .
H78E C78' H78F 109.5 . .
C84 C79 C80 119.5(3) . .
C84 C79 N7 119.8(3) . .
C80 C79 N7 120.7(3) . .
C79 C80 C81 120.8(3) . .
C79 C80 H80A 119.6 . .
C81 C80 H80A 119.6 . .
C80 C81 C82 118.6(2) . .
C80 C81 C26 121.8(2) . .
C82 C81 C26 119.2(2) . .
O12 C82 C83 120.0(3) . .
O12 C82 C81 118.7(2) . .
C83 C82 C81 121.0(3) . .
C84 C83 C82 118.3(3) . .
C84 C83 C87 119.8(3) . .
C82 C83 C87 121.7(3) . .
C79 C84 C83 121.7(3) . .
C79 C84 H84A 119.1 . .
C83 C84 H84A 119.1 . .
O12 C85 C86 109.5(3) . .
O12 C85 H85A 109.8 . .
C86 C85 H85A 109.8 . .
O12 C85 H85B 109.8 . .
C86 C85 H85B 109.8 . .
H85A C85 H85B 108.2 . .
C85 C86 H86A 109.5 . .
C85 C86 H86B 109.5 . .
H86A C86 H86B 109.5 . .
C85 C86 H86C 109.5 . .
H86A C86 H86C 109.5 . .
H86B C86 H86C 109.5 . .
C89 C87 C83 112.0(3) . .
C89 C87 C88 111.1(4) . .
C83 C87 C88 109.6(3) . .
C89 C87 H87A 108.0 . .
C83 C87 H87A 108.0 . .
C88 C87 H87A 108.0 . .
C87 C88 H88A 109.5 . .
C87 C88 H88B 109.5 . .
H88A C88 H88B 109.5 . .
C87 C88 H88C 109.5 . .
H88A C88 H88C 109.5 . .
H88B C88 H88C 109.5 . .
C87 C89 H89A 109.5 . .
C87 C89 H89B 109.5 . .
H89A C89 H89B 109.5 . .
C87 C89 H89C 109.5 . .
H89A C89 H89C 109.5 . .
H89B C89 H89C 109.5 . .
O13 C91 C92 105.6(3) . .
O13 C91 C92' 103.7(4) . .
C92 C91 C92' 17.7(4) . .
O13 C91 H91X 110.6 . .
C92 C91 H91X 110.6 . .
C92' C91 H91X 126.3 . .
O13 C91 H91Y 110.6 . .
C92 C91 H91Y 110.6 . .
C92' C91 H91Y 95.6 . .
H91X C91 H91Y 108.7 . .
O13 C91 H91Z 111.0 . .
C92 C91 H91Z 94.3 . .
C92' C91 H91Z 111.0 . .
H91X C91 H91Z 17.5 . .
H91Y C91 H91Z 122.4 . .
O13 C91 H91W 111.0 . .
C92 C91 H91W 124.5 . .
C92' C91 H91W 111.0 . .
H91X C91 H91W 93.8 . .
H91Y C91 H91W 16.7 . .
H91Z C91 H91W 109.0 . .
C91 C92 C93 102.9(4) . .
C91 C92 H92A 111.2 . .
C93 C92 H92A 111.2 . .
C91 C92 H92B 111.2 . .
C93 C92 H92B 111.2 . .
H92A C92 H92B 109.1 . .
C93' C92' C91 101.5(6) . .
C93' C92' H92C 111.5 . .
C91 C92' H92C 111.5 . .
C93' C92' H92D 111.5 . .
C91 C92' H92D 111.5 . .
H92C C92' H92D 109.3 . .
C92 C93 C94 101.6(4) . .
C92 C93 H93A 111.4 . .
C94 C93 H93A 111.4 . .
C92 C93 H93B 111.4 . .
C94 C93 H93B 111.4 . .
H93A C93 H93B 109.3 . .
C92' C93' C94 101.1(5) . .
C92' C93' H93C 111.6 . .
C94 C93' H93C 111.6 . .
C92' C93' H93D 111.6 . .
C94 C93' H93D 111.6 . .
H93C C93' H93D 109.4 . .
O13 C94 C93 102.2(3) . .
O13 C94 C93' 105.6(3) . .
C93 C94 C93' 32.6(3) . .
O13 C94 H94X 111.3 . .
C93 C94 H94X 111.3 . .
C93' C94 H94X 134.2 . .
O13 C94 H94Y 111.3 . .
C93 C94 H94Y 111.3 . .
C93' C94 H94Y 80.3 . .
H94X C94 H94Y 109.2 . .
O13 C94 H94Z 110.7 . .
C93 C94 H94Z 82.3 . .
C93' C94 H94Z 110.6 . .
H94X C94 H94Z 30.4 . .
H94Y C94 H94Z 131.3 . .
O13 C94 H94W 110.6 . .
C93 C94 H94W 137.9 . .
C93' C94 H94W 110.6 . .
H94X C94 H94W 80.8 . .
H94Y C94 H94W 31.9 . .
H94Z C94 H94W 108.7 . .
O14 C101 C102 104.4(3) . .
O14 C101 C112 101.6(5) . .
C102 C101 C112 18.5(5) . .
O14 C101 H10X 110.9 . .
C102 C101 H10X 110.9 . .
C112 C101 H10X 127.6 . .
O14 C101 H10Y 110.9 . .
C102 C101 H10Y 110.9 . .
C112 C101 H10Y 95.6 . .
H10X C101 H10Y 108.9 . .
O14 C101 H10Z 111.5 . .
C102 C101 H10Z 93.8 . .
C112 C101 H10Z 111.5 . .
H10X C101 H10Z 18.1 . .
H10Y C101 H10Z 122.7 . .
O14 C101 H10W 111.5 . .
C102 C101 H10W 125.0 . .
C112 C101 H10W 111.4 . .
H10X C101 H10W 93.8 . .
H10Y C101 H10W 16.9 . .
H10Z C101 H10W 109.3 . .
C103 C102 C101 103.9(4) . .
C103 C102 H10A 111.0 . .
C101 C102 H10A 111.0 . .
C103 C102 H10B 111.0 . .
C101 C102 H10B 111.0 . .
H10A C102 H10B 109.0 . .
C102 C103 C104 101.9(4) . .
C102 C103 H10C 111.4 . .
C104 C103 H10C 111.4 . .
C102 C103 H10D 111.4 . .
C104 C103 H10D 111.4 . .
H10C C103 H10D 109.3 . .
C113 C104 O14 101.5(5) . .
C113 C104 C103 18.2(5) . .
O14 C104 C103 103.1(3) . .
C113 C104 H10U 95.5 . .
O14 C104 H10U 111.1 . .
C103 C104 H10U 111.1 . .
C113 C104 H10V 127.1 . .
O14 C104 H10V 111.1 . .
C103 C104 H10V 111.1 . .
H10U C104 H10V 109.1 . .
C113 C104 H10S 111.5 . .
O14 C104 H10S 111.5 . .
C103 C104 H10S 94.5 . .
H10U C104 H10S 122.6 . .
H10V C104 H10S 17.6 . .
C113 C104 H10T 111.4 . .
O14 C104 H10T 111.4 . .
C103 C104 H10T 125.7 . .
H10U C104 H10T 16.9 . .
H10V C104 H10T 94.1 . .
H10S C104 H10T 109.3 . .
C113 C112 C101 98.8(8) . .
C113 C112 H11A 112.0 . .
C101 C112 H11A 112.0 . .
C113 C112 H11B 112.0 . .
C101 C112 H11B 112.0 . .
H11A C112 H11B 109.7 . .
C112 C113 C104 109.7(9) . .
C112 C113 H11C 109.7 . .
C104 C113 H11C 109.7 . .
C112 C113 H11D 109.7 . .
C104 C113 H11D 109.7 . .
H11C C113 H11D 108.2 . .
O15 C121 C122 108.9(3) . .
O15 C121 H12A 109.9 . .
C122 C121 H12A 109.9 . .
O15 C121 H12B 109.9 . .
C122 C121 H12B 109.9 . .
H12A C121 H12B 108.3 . .
O16 C122 C121 109.6(3) . .
O16 C122 K1 53.38(14) . .
C121 C122 K1 85.36(18) . .
O16 C122 H12C 109.7 . .
C121 C122 H12C 109.7 . .
K1 C122 H12C 75.0 . .
O16 C122 H12D 109.7 . .
C121 C122 H12D 109.7 . .
K1 C122 H12D 161.5 . .
H12C C122 H12D 108.2 . .
O16 C123 C124 109.7(3) . .
O16 C123 H12E 109.7 . .
C124 C123 H12E 109.7 . .
O16 C123 H12F 109.7 . .
C124 C123 H12F 109.7 . .
H12E C123 H12F 108.2 . .
O17 C124 C123 110.0(3) . .
O17 C124 H12G 109.7 . .
C123 C124 H12G 109.7 . .
O17 C124 H12H 109.7 . .
C123 C124 H12H 109.7 . .
H12G C124 H12H 108.2 . .
O17 C125 C126 110.8(3) . .
O17 C125 H12I 109.5 . .
C126 C125 H12I 109.5 . .
O17 C125 H12J 109.5 . .
C126 C125 H12J 109.5 . .
H12I C125 H12J 108.1 . .
O18' C126 C125 126.3(6) . .
O18' C126 O18 52.6(6) . .
C125 C126 O18 103.9(4) . .
O18' C126 K1' 47.5(6) . .
C125 C126 K1' 82.4(3) . .
O18 C126 K1' 40.3(2) . .
O18' C126 H12X 122.3 . .
C125 C126 H12X 111.0 . .
O18 C126 H12X 111.0 . .
K1' C126 H12X 151.3 . .
O18' C126 H12Y 58.7 . .
C125 C126 H12Y 111.0 . .
O18 C126 H12Y 111.0 . .
K1' C126 H12Y 88.0 . .
H12X C126 H12Y 109.0 . .
O18' C126 H12Z 105.8 . .
C125 C126 H12Z 105.8 . .
O18 C126 H12Z 150.3 . .
K1' C126 H12Z 143.0 . .
H12X C126 H12Z 59.9 . .
H12Y C126 H12Z 55.1 . .
O18' C126 H12W 105.7 . .
C125 C126 H12W 105.7 . .
O18 C126 H12W 67.6 . .
K1' C126 H12W 106.1 . .
H12X C126 H12W 46.7 . .
H12Y C126 H12W 142.2 . .
H12Z C126 H12W 106.2 . .
O18 C127 C128 106.4(4) . .
O18 C127 K1' 45.5(3) . .
C128 C127 K1' 78.7(3) . .
O18 C127 H12K 110.4 . .
C128 C127 H12K 110.4 . .
K1' C127 H12K 155.6 . .
O18 C127 H12L 110.4 . .
C128 C127 H12L 110.4 . .
K1' C127 H12L 87.9 . .
H12K C127 H12L 108.6 . .
O19 C128 C127 106.1(4) . .
O19 C128 K1' 45.4(3) . .
C127 C128 K1' 75.0(3) . .
O19 C128 H12M 110.5 . .
C127 C128 H12M 110.5 . .
K1' C128 H12M 154.0 . .
O19 C128 H12N 110.5 . .
C127 C128 H12N 110.5 . .
K1' C128 H12N 91.9 . .
H12M C128 H12N 108.7 . .
O19 C129 C130 109.8(4) . .
O19 C129 H12O 109.7 . .
C130 C129 H12O 109.7 . .
O19 C129 H12P 109.7 . .
C130 C129 H12P 109.7 . .
H12O C129 H12P 108.2 . .
O20 C130 C129 108.6(4) . .
O20 C130 H13B 110.0 . .
C129 C130 H13B 110.0 . .
O20 C130 H13C 110.0 . .
C129 C130 H13C 110.0 . .
H13B C130 H13C 108.4 . .
O20 C131 C132 109.0(3) . .
O20 C131 O20' 23.9(8) . .
C132 C131 O20' 116.8(8) . .
O20 C131 H13X 109.9 . .
C132 C131 H13X 109.9 . .
O20' C131 H13X 122.3 . .
O20 C131 H13Y 109.9 . .
C132 C131 H13Y 109.9 . .
O20' C131 H13Y 86.2 . .
H13X C131 H13Y 108.3 . .
O20 C131 H13Z 131.5 . .
C132 C131 H13Z 107.6 . .
O20' C131 H13Z 109.1 . .
H13X C131 H13Z 85.9 . .
H13Y C131 H13Z 25.7 . .
O20 C131 H13W 90.8 . .
C132 C131 H13W 107.8 . .
O20' C131 H13W 108.0 . .
H13X C131 H13W 22.0 . .
H13Y C131 H13W 127.2 . .
H13Z C131 H13W 107.1 . .
O15 C132 C131 108.5(3) . .
O15 C132 H13D 110.0 . .
C131 C132 H13D 110.0 . .
O15 C132 H13E 110.0 . .
C131 C132 H13E 110.0 . .
H13D C132 H13E 108.4 . .
O18' C137 C138 112.2(18) . .
O18' C137 K1' 52.2(9) . .
C138 C137 K1' 68.9(12) . .
O18' C137 H13F 109.2 . .
C138 C137 H13F 109.2 . .
K1' C137 H13F 152.6 . .
O18' C137 H13G 109.2 . .
C138 C137 H13G 109.2 . .
K1' C137 H13G 98.1 . .
H13F C137 H13G 107.9 . .
C137 C138 O19' 131(2) . .
C137 C138 K1' 87.2(13) . .
O19' C138 K1' 44.4(11) . .
C137 C138 H13H 104.4 . .
O19' C138 H13H 104.4 . .
K1' C138 H13H 127.6 . .
C137 C138 H13K 104.4 . .
O19' C138 H13K 104.4 . .
K1' C138 H13K 120.9 . .
H13H C138 H13K 105.6 . .
O19' C139 C140 110(2) . .
O19' C139 K1' 44.1(13) . .
C140 C139 K1' 75.0(14) . .
O19' C139 K1 50.3(13) . .
C140 C139 K1 74.0(13) . .
K1' C139 K1 8.18(18) . .
O19' C139 H13I 109.6 . .
C140 C139 H13I 109.6 . .
K1' C139 H13I 148.8 . .
K1 C139 H13I 156.9 . .
O19' C139 H13J 109.6 . .
C140 C139 H13J 109.6 . .
K1' C139 H13J 98.5 . .
K1 C139 H13J 91.2 . .
H13I C139 H13J 108.1 . .
O20' C140 C139 118(3) . .
O20' C140 K1' 51.2(17) . .
C139 C140 K1' 77.3(13) . .
O20' C140 K1 42.9(16) . .
C139 C140 K1 81.7(14) . .
K1' C140 K1 9.4(2) . .
O20' C140 H14B 107.8 . .
C139 C140 H14B 107.8 . .
K1' C140 H14B 154.7 . .
K1 C140 H14B 145.5 . .
O20' C140 H14E 107.8 . .
C139 C140 H14E 107.8 . .
K1' C140 H14E 94.2 . .
K1 C140 H14E 100.9 . .
H14B C140 H14E 107.1 . .
C152 C151 O21 110.9(8) . .
C152 C151 H15C 109.4 . .
O21 C151 H15C 109.4 . .
C152 C151 H15D 109.4 . .
O21 C151 H15D 109.4 . .
H15C C151 H15D 108.0 . .
C151 C152 C153 111.6(9) . .
C151 C152 H15E 109.3 . .
C153 C152 H15E 109.3 . .
C151 C152 H15F 109.3 . .
C153 C152 H15F 109.3 . .
H15E C152 H15F 108.0 . .
C152 C153 C154 102.0(11) . .
C152 C153 H15G 111.4 . .
C154 C153 H15G 111.4 . .
C152 C153 H15H 111.4 . .
C154 C153 H15H 111.4 . .
H15G C153 H15H 109.2 . .
C153 C154 O21 109.5(11) . .
C153 C154 H15I 109.8 . .
O21 C154 H15I 109.8 . .
C153 C154 H15J 109.8 . .
O21 C154 H15J 109.8 . .
H15I C154 H15J 108.2 . .
O21' C161 C162 111.3(12) . .
O21' C161 H16D 109.4 . .
C162 C161 H16D 109.4 . .
O21' C161 H16E 109.4 . .
C162 C161 H16E 109.4 . .
H16D C161 H16E 108.0 . .
C163 C162 C161 90.3(15) . .
C163 C162 H16F 113.6 . .
C161 C162 H16F 113.6 . .
C163 C162 H16G 113.6 . .
C161 C162 H16G 113.6 . .
H16F C162 H16G 110.9 . .
C162 C163 C164 104.1(15) . .
C162 C163 H16H 110.9 . .
C164 C163 H16H 110.9 . .
C162 C163 H16I 110.9 . .
C164 C163 H16I 110.9 . .
H16H C163 H16I 109.0 . .
O21' C164 C163 111.5(10) . .
O21' C164 H16J 109.3 . .
C163 C164 H16J 109.3 . .
O21' C164 H16K 109.3 . .
C163 C164 H16K 109.3 . .
H16J C164 H16K 108.0 . .

loop_
_geom_bond_atom_site_label_1
_geom_bond_atom_site_label_2
_geom_bond_distance
_geom_bond_site_symmetry_2
Ni1 N2 1.813(2) .
Ni1 O13 1.8871(18) .
Ni1 N3 1.901(2) .
Ni1 N1 1.904(2) .
Ni2 N5 1.838(2) .
Ni2 N6 1.946(2) .
Ni2 N4 1.953(2) .
Ni2 Cl1 2.1749(8) .
Ni3 Ni3' 0.653(14) .
Ni3 N8' 1.740(10) .
Ni3 N8 1.846(4) .
Ni3 N9 1.875(2) .
Ni3 N7 1.888(2) .
Ni3 O14 1.903(2) .
Ni3' N8 1.848(13) .
Ni3' N8' 1.849(16) .
Ni3' N9 1.952(13) .
Ni3' N7 1.992(13) .
Ni3' O14 2.147(13) .
K1 K1' 0.643(9) .
K1 O20' 2.67(2) .
K1 O15 2.745(2) .
K1 O21' 2.777(5) .
K1 O21 2.785(4) .
K1 O18' 2.838(12) .
K1 O16 2.849(2) .
K1 O18 2.860(4) .
K1 O19' 2.87(3) .
K1 O17 2.884(3) .
K1 O5 2.888(2) .
K1 O19 2.951(3) .
K1' O19' 2.33(3) .
K1' O20' 2.48(2) .
K1' O18 2.559(10) .
K1' O19 2.616(10) .
K1' O18' 2.809(15) .
K1' O15 2.842(10) .
K1' O17 2.876(9) .
K1' O16 2.889(9) .
K1' O20 2.894(10) .
K1' C140 3.06(3) .
K1' C139 3.089(19) .
O1 C1 1.233(3) .
O2 C7 1.229(3) .
O3 C11 1.391(3) .
O3 C15 1.445(4) .
O4 C23 1.392(3) .
O4 C27 1.445(3) .
O5 C32 1.242(4) .
O6 C38 1.235(4) .
O7 C42 1.393(4) .
O7 C45 1.458(4) .
O8 C53 1.389(3) .
O8 C56 1.436(4) .
O9 C61 1.250(4) .
O9' C61 1.273(8) .
O10 C67 1.257(5) .
O10' C67 1.185(7) .
O11 C71 1.391(3) .
O11 C74 1.445(4) .
O12 C82 1.389(3) .
O12 C85 1.445(4) .
O13 C91 1.451(3) .
O13 C94 1.459(3) .
O14 C104 1.450(3) .
O14 C101 1.457(4) .
O15 C132 1.406(4) .
O15 C121 1.429(4) .
O16 C122 1.426(4) .
O16 C123 1.428(4) .
O17 C124 1.398(5) .
O17 C125 1.423(4) .
O18 C127 1.421(6) .
O18 C126 1.469(5) .
O18 H12W 1.4254 .
O19 C128 1.387(6) .
O19 C129 1.453(6) .
O20 C131 1.368(5) .
O20 C130 1.440(6) .
O21 C151 1.427(11) .
O21 C154 1.527(14) .
O18' C126 1.243(12) .
O18' C137 1.37(2) .
O19' C139 1.33(3) .
O19' C138 1.66(3) .
O20' C140 1.21(3) .
O20' C131 1.72(2) .
O21' C164 1.463(13) .
O21' C161 1.535(16) .
N1 C1 1.362(3) .
N1 C20 1.431(3) .
N2 C6 1.330(3) .
N2 C2 1.334(3) .
N3 C7 1.355(4) .
N3 C8 1.435(3) .
N4 C32 1.352(4) .
N4 C50 1.438(3) .
N5 C33 1.327(4) .
N5 C37 1.332(4) .
N6 C38 1.359(4) .
N6 C39 1.433(4) .
N7 C61 1.342(4) .
N7 C79 1.430(4) .
N8 C66 1.330(7) .
N8 C62 1.337(6) .
N8' C62' 1.309(15) .
N8' C66' 1.339(16) .
N9 C67 1.357(4) .
N9 C68 1.426(3) .
C1 C2 1.500(4) .
C2 C3 1.386(4) .
C3 C4 1.388(4) .
C3 H3A 0.9500 .
C4 C5 1.389(4) .
C4 H4A 0.9500 .
C5 C6 1.396(4) .
C5 H5A 0.9500 .
C6 C7 1.500(4) .
C8 C13 1.385(4) .
C8 C9 1.394(4) .
C9 C10 1.390(4) .
C9 H9A 0.9500 .
C10 C11 1.411(4) .
C10 C14 1.536(4) .
C11 C12 1.397(4) .
C12 C13 1.406(4) .
C12 C17 1.521(4) .
C13 H13A 0.9500 .
C14 C41 1.519(4) .
C14 C70 1.533(4) .
C14 H14A 1.0000 .
C15 C16 1.504(4) .
C15 H15A 0.9900 .
C15 H15B 0.9900 .
C16 H16A 0.9800 .
C16 H16B 0.9800 .
C16 H16C 0.9800 .
C17 C19 1.532(4) .
C17 C18 1.534(4) .
C17 H17A 1.0000 .
C18 H18A 0.9800 .
C18 H18B 0.9800 .
C18 H18C 0.9800 .
C19 H19A 0.9800 .
C19 H19B 0.9800 .
C19 H19C 0.9800 .
C20 C25 1.386(4) .
C20 C21 1.396(4) .
C21 C22 1.387(4) .
C21 H21A 0.9500 .
C22 C23 1.397(4) .
C22 C26 1.528(3) .
C23 C24 1.399(4) .
C24 C25 1.396(4) .
C24 C29 1.518(4) .
C25 H25A 0.9500 .
C26 C52 1.528(4) .
C26 C81 1.529(4) .
C26 H26A 1.0000 .
C27 C28 1.505(4) .
C27 H27A 0.9900 .
C27 H27B 0.9900 .
C28 H28A 0.9800 .
C28 H28B 0.9800 .
C28 H28C 0.9800 .
C29 C30 1.533(4) .
C29 C31 1.535(4) .
C29 H29A 1.0000 .
C30 H30A 0.9800 .
C30 H30B 0.9800 .
C30 H30C 0.9800 .
C31 H31A 0.9800 .
C31 H31B 0.9800 .
C31 H31C 0.9800 .
C32 C33 1.491(4) .
C33 C34 1.383(4) .
C34 C35 1.396(5) .
C34 H34A 0.9500 .
C35 C36 1.381(5) .
C35 H35A 0.9500 .
C36 C37 1.379(5) .
C36 H36A 0.9500 .
C37 C38 1.492(5) .
C39 C40 1.387(4) .
C39 C44 1.389(4) .
C40 C41 1.395(4) .
C40 H40A 0.9500 .
C41 C42 1.400(4) .
C42 C43 1.402(4) .
C43 C44 1.399(4) .
C43 C47 1.529(4) .
C44 H44A 0.9500 .
C45 C46 1.472(5) .
C45 H45A 0.9900 .
C45 H45B 0.9900 .
C46 H46A 0.9800 .
C46 H46B 0.9800 .
C46 H46C 0.9800 .
C47 C48 1.482(7) .
C47 C49 1.484(7) .
C47 C48' 1.572(10) .
C47 C49' 1.675(11) .
C47 H47X 1.0000 .
C47 H47Y 0.9999 .
C48 H48A 0.9800 .
C48 H48B 0.9800 .
C48 H48C 0.9800 .
C48' H48D 0.9800 .
C48' H48E 0.9800 .
C48' H48F 0.9800 .
C49 H49A 0.9800 .
C49 H49B 0.9800 .
C49 H49C 0.9800 .
C49' H49D 0.9800 .
C49' H49E 0.9800 .
C49' H49F 0.9800 .
C50 C51 1.383(4) .
C50 C55 1.403(4) .
C51 C52 1.398(4) .
C51 H51A 0.9500 .
C52 C53 1.397(4) .
C53 C54 1.398(4) .
C54 C55 1.391(4) .
C54 C58 1.527(4) .
C55 H55A 0.9500 .
C56 C57' 1.457(8) .
C56 C57 1.601(8) .
C56 H56X 0.9900 .
C56 H56Y 0.9900 .
C56 H56Z 0.9897 .
C56 H56W 0.9901 .
C57 H57A 0.9800 .
C57 H57B 0.9800 .
C57 H57C 0.9800 .
C57' H57D 0.9800 .
C57' H57E 0.9800 .
C57' H57F 0.9800 .
C58 C60' 1.46(2) .
C58 C59 1.520(5) .
C58 C60 1.540(5) .
C58 C59' 1.559(16) .
C58 H58X 1.0000 .
C58 H58Y 1.0003 .
C59 H59A 0.9800 .
C59 H59B 0.9800 .
C59 H59C 0.9800 .
C59' H59D 0.9800 .
C59' H59E 0.9800 .
C59' H59F 0.9800 .
C60 H60A 0.9800 .
C60 H60B 0.9800 .
C60 H60C 0.9800 .
C60' H60D 0.9800 .
C60' H60E 0.9800 .
C60' H60F 0.9800 .
C61 C62' 1.443(12) .
C61 C62 1.534(6) .
C62 C63 1.385(6) .
C62' C63' 1.400(16) .
C63 C64 1.378(6) .
C63 K1' 3.535(11) 18_545
C63 H63A 0.9500 .
C63' C64' 1.370(15) .
C63' H63B 0.9500 .
C64 C65 1.391(6) .
C64 K1' 3.280(11) 18_545
C64 H64A 0.9500 .
C64' C65' 1.395(16) .
C64' H64B 0.9500 .
C65 C66 1.380(6) .
C65 H65A 0.9500 .
C65' C66' 1.397(16) .
C65' H65B 0.9500 .
C66 C67 1.520(6) .
C66' C67 1.516(12) .
C68 C73 1.373(4) .
C68 C69 1.390(4) .
C69 C70 1.396(4) .
C69 H69A 0.9500 .
C70 C71 1.400(4) .
C71 C72 1.401(4) .
C72 C73 1.401(4) .
C72 C76 1.517(4) .
C73 H73A 0.9500 .
C74 C75 1.516(5) .
C74 H74A 0.9900 .
C74 H74B 0.9900 .
C75 H75A 0.9800 .
C75 H75B 0.9800 .
C75 H75C 0.9800 .
C76 C77 1.458(6) .
C76 C78' 1.492(13) .
C76 C78 1.569(7) .
C76 C77' 1.698(10) .
C76 H76X 1.0000 .
C76 H76Y 1.0000 .
C77 H77A 0.9800 .
C77 H77B 0.9800 .
C77 H77C 0.9800 .
C77' H77D 0.9800 .
C77' H77E 0.9800 .
C77' H77F 0.9800 .
C78 H78A 0.9800 .
C78 H78B 0.9800 .
C78 H78C 0.9800 .
C78' H78D 0.9800 .
C78' H78E 0.9800 .
C78' H78F 0.9800 .
C79 C84 1.384(4) .
C79 C80 1.391(4) .
C80 C81 1.396(4) .
C80 H80A 0.9500 .
C81 C82 1.407(4) .
C82 C83 1.404(4) .
C83 C84 1.388(4) .
C83 C87 1.531(4) .
C84 H84A 0.9500 .
C85 C86 1.486(5) .
C85 H85A 0.9900 .
C85 H85B 0.9900 .
C86 H86A 0.9800 .
C86 H86B 0.9800 .
C86 H86C 0.9800 .
C87 C89 1.517(6) .
C87 C88 1.545(6) .
C87 H87A 1.0000 .
C88 H88A 0.9800 .
C88 H88B 0.9800 .
C88 H88C 0.9800 .
C89 H89A 0.9800 .
C89 H89B 0.9800 .
C89 H89C 0.9800 .
C91 C92 1.473(6) .
C91 C92' 1.594(9) .
C91 H91X 0.9900 .
C91 H91Y 0.9900 .
C91 H91Z 0.9899 .
C91 H91W 0.9900 .
C92 C93 1.525(8) .
C92 H92A 0.9900 .
C92 H92B 0.9900 .
C92' C93' 1.528(11) .
C92' H92C 0.9900 .
C92' H92D 0.9900 .
C93 C94 1.535(6) .
C93 H93A 0.9900 .
C93 H93B 0.9900 .
C93' C94 1.541(7) .
C93' H93C 0.9900 .
C93' H93D 0.9900 .
C94 H94X 0.9900 .
C94 H94Y 0.9900 .
C94 H94Z 0.9902 .
C94 H94W 0.9900 .
C101 C102 1.518(7) .
C101 C112 1.550(12) .
C101 H10X 0.9900 .
C101 H10Y 0.9900 .
C101 H10Z 0.9903 .
C101 H10W 0.9900 .
C102 C103 1.514(8) .
C102 H10A 0.9900 .
C102 H10B 0.9900 .
C103 C104 1.529(6) .
C103 H10C 0.9900 .
C103 H10D 0.9900 .
C104 C113 1.447(11) .
C104 H10U 0.9900 .
C104 H10V 0.9900 .
C104 H10S 0.9899 .
C104 H10T 0.9898 .
C112 C113 1.435(16) .
C112 H11A 0.9900 .
C112 H11B 0.9900 .
C113 H11C 0.9900 .
C113 H11D 0.9900 .
C121 C122 1.479(5) .
C121 H12A 0.9900 .
C121 H12B 0.9900 .
C122 H12C 0.9900 .
C122 H12D 0.9900 .
C123 C124 1.493(5) .
C123 H12E 0.9900 .
C123 H12F 0.9900 .
C124 H12G 0.9900 .
C124 H12H 0.9900 .
C125 C126 1.451(6) .
C125 H12I 0.9900 .
C125 H12J 0.9900 .
C126 H12X 0.9900 .
C126 H12Y 0.9900 .
C126 H12Z 0.9904 .
C126 H12W 0.9900 .
C127 C128 1.537(7) .
C127 H12K 0.9900 .
C127 H12L 0.9900 .
C128 H12M 0.9900 .
C128 H12N 0.9900 .
C129 C130 1.468(7) .
C129 H12O 0.9900 .
C129 H12P 0.9900 .
C130 H13B 0.9900 .
C130 H13C 0.9900 .
C131 C132 1.460(5) .
C131 H13X 0.9900 .
C131 H13Y 0.9900 .
C131 H13Z 0.9896 .
C131 H13W 0.9900 .
C132 H13D 0.9900 .
C132 H13E 0.9900 .
C137 C138 1.40(3) .
C137 H13F 0.9900 .
C137 H13G 0.9900 .
C138 H13H 0.9900 .
C138 H13K 0.9900 .
C139 C140 1.47(3) .
C139 H13I 0.9900 .
C139 H13J 0.9900 .
C140 H14B 0.9900 .
C140 H14E 0.9900 .
C151 C152 1.392(13) .
C151 H15C 0.9900 .
C151 H15D 0.9900 .
C152 C153 1.466(17) .
C152 H15E 0.9900 .
C152 H15F 0.9900 .
C153 C154 1.466(18) .
C153 H15G 0.9900 .
C153 H15H 0.9900 .
C154 H15I 0.9900 .
C154 H15J 0.9900 .
C161 C162 1.58(2) .
C161 H16D 0.9900 .
C161 H16E 0.9900 .
C162 C163 1.31(2) .
C162 H16F 0.9900 .
C162 H16G 0.9900 .
C163 C164 1.603(19) .
C163 H16H 0.9900 .
C163 H16I 0.9900 .
C164 H16J 0.9900 .
C164 H16K 0.9900 .
